data_4350738
loop_
_publ_author_name
'Zhang, Muwei'
'Lu, Weigang'
'Li, Jian-Rong'
'Bosch, Mathieu'
'Chen, Ying-Pin'
'Liu, Tian-Fu'
'Liu, Yangyang'
'Zhou, Hong-Cai'

_publ_section_title
;
 Design and synthesis of nucleobase-incorporated metal--organic materials
;
_journal_issue 2
_journal_name_full 'Inorganic Chemistry Frontiers'
_journal_page_first 159
_journal_paper_doi 10.1039/c3qi00042g
_journal_volume 1
_journal_year 2014
_chemical_formula_moiety 'C126 H72 N42 O27 Zn9, C3 H7 N O'
_chemical_formula_sum 'C129 H79 N43 O28 Zn9'
_chemical_formula_weight 3267.68
_space_group_crystal_system triclinic
_space_group_IT_number 2
_space_group_name_Hall '-P 1'
_space_group_name_H-M_alt 'P -1'
_atom_sites_solution_hydrogens geom
_atom_sites_solution_primary direct
_atom_sites_solution_secondary difmap
_audit_creation_date 2013-09-20
_audit_creation_method
;
Olex2 1.2
(compiled 2013.09.17 svn.r2790 for OlexSys, GUI svn.r4601)
;
_cell_angle_alpha 97.544(5)
_cell_angle_beta 100.609(5)
_cell_angle_gamma 111.627(5)
_cell_formula_units_Z 2
_cell_length_a 19.801(7)
_cell_length_b 20.162(7)
_cell_length_c 27.225(9)
_cell_measurement_reflns_used 6426
_cell_measurement_temperature 110(2)
_cell_measurement_theta_max 18.5137
_cell_measurement_theta_min 2.2195
_cell_volume 9692(6)
_computing_data_reduction 'SAINT v7.68A (Bruker, 2009)'
_computing_molecular_graphics
;
O. V. Dolomanov, L. J. Bourhis, R. J. Gildea, J. A. K. Howard and H. Puschmann,
OLEX2: a complete structure solution, refinement and analysis program.
J. Appl. Cryst. (2009). 42, 339-341.
;
_computing_publication_material
;
O. V. Dolomanov, L. J. Bourhis, R. J. Gildea, J. A. K. Howard and H. Puschmann,
OLEX2: a complete structure solution, refinement and analysis program.
J. Appl. Cryst. (2009). 42, 339-341.
;
_computing_structure_refinement
;
SHELX, G.M. Sheldrick, Acta Cryst.
(2008). A64, 112-122
;
_computing_structure_solution
;
SHELX, G.M. Sheldrick, Acta Cryst.
(2008). A64, 112-122
;
_diffrn_ambient_temperature 110.15
_diffrn_measured_fraction_theta_full 0.991
_diffrn_measured_fraction_theta_max 0.991
_diffrn_measurement_device_type 'Bruker SMART APEX II CCD area detector'
_diffrn_measurement_method 'phi and omega scans'
_diffrn_radiation_monochromator graphite
_diffrn_radiation_type MoK\a
_diffrn_radiation_wavelength 0.71073
_diffrn_reflns_av_R_equivalents 0.0615
_diffrn_reflns_av_unetI/netI 0.0985
_diffrn_reflns_limit_h_max 21
_diffrn_reflns_limit_h_min -21
_diffrn_reflns_limit_k_max 21
_diffrn_reflns_limit_k_min -21
_diffrn_reflns_limit_l_max 29
_diffrn_reflns_limit_l_min -27
_diffrn_reflns_number 56718
_diffrn_reflns_theta_full 22.62
_diffrn_reflns_theta_max 22.62
_diffrn_reflns_theta_min 1.14
_diffrn_source 'fine-focus sealed tube'
_exptl_absorpt_coefficient_mu 1.156
_exptl_absorpt_correction_T_max 0.8017
_exptl_absorpt_correction_T_min 0.8017
_exptl_absorpt_correction_type multi-scan
_exptl_crystal_colour colorless
_exptl_crystal_density_diffrn 1.120
_exptl_crystal_density_meas ?
_exptl_crystal_density_method 'not measured'
_exptl_crystal_description block
_exptl_crystal_F_000 3296
_exptl_crystal_size_max 0.2
_exptl_crystal_size_mid 0.2
_exptl_crystal_size_min 0.2
_refine_diff_density_max 1.435
_refine_diff_density_min -0.438
_refine_diff_density_rms 0.075
_refine_ls_extinction_method none
_refine_ls_goodness_of_fit_ref 1.003
_refine_ls_hydrogen_treatment constr
_refine_ls_matrix_type full
_refine_ls_number_parameters 1882
_refine_ls_number_reflns 25509
_refine_ls_number_restraints 0
_refine_ls_restrained_S_all 1.003
_refine_ls_R_factor_all 0.0836
_refine_ls_R_factor_gt 0.0492
_refine_ls_shift/su_max 0.002
_refine_ls_shift/su_mean 0.000
_refine_ls_structure_factor_coef Fsqd
_refine_ls_weighting_details 'calc w=1/[\s^2^(Fo^2^)+(0.0420P)^2^+0.1000P] where P=(Fo^2^+2Fc^2^)/3'
_refine_ls_weighting_scheme calc
_refine_ls_wR_factor_gt 0.1221
_refine_ls_wR_factor_ref 0.1321
_reflns_number_gt 14669
_reflns_number_total 25509
_reflns_threshold_expression >2sigma(I)
_cod_data_source_file c3qi00042g.txt
_cod_data_source_block 1_sq_d
_cod_depositor_comments
;
The following automatic conversions were performed:

data item '_exptl_crystal_density_meas' value 'not measured' was
changed to '?' -- the value is perceived as not measured.

Automatic conversion script
Id: cif_fix_values 6909 2019-04-08 15:41:33Z antanas 
;
_cod_database_code 4350738
_olex2_refinement_description
;
1. Fixed Uiso
 At 1.2 times of:
  All C(H) groups, All N(H,H) groups
 At 1.5 times of:
  All C(H,H,H) groups
2.a Me refined with riding coordinates:
 C2S(H2SA,H2SB,H2SC), C3S(H3SA,H3SB,H3SC)
2.b Aromatic/amide H refined with riding coordinates:
 C3(H3), C4(H4), C6(H6), C7(H7), C12(H12), C15(H15), C16(H16), C19(H19),
 C20(H20), C22(H22), C23(H23), C27(H27), C28(H28), C30(H30), C31(H31), C36(H36),
  C37(H37), C39(H39), C40(H40), C43(H43), C44(H44), C46(H46), C47(H47),
 C51(H51), C52(H52), C54(H54), C55(H55), C60(H60), C61(H61), C63(H63), C64(H64),
  C67(H67), C68(H68), C70(H70), C71(H71), C75(H75), C76(H76), C78(H78),
 C79(H79), C84(H84), C85(H85), C87(H87), C88(H88), C91(H91), C92(H92), C94(H94),
  C95(H95), C100(H100), C103(H103), C105(H105), C109(H109), C110(H110),
 C114(H114), C115(H115), C118(H118), C120(H120), C124(H124), C125(H125),
 C127(H127), C13(H13), C1S(H1S)
2.c X=CH2 refined with riding coordinates:
 N104(H10A,H10B), N109(H10C,H10D), N114(H11A,H11B), N119(H11C,H11D), N124(H12A,
 H12B), N125(H12C,H12D)
;

loop_
_space_group_symop_id
_space_group_symop_operation_xyz
1 'x, y, z'
2 '-x, -y, -z'

loop_
_atom_site_label
_atom_site_type_symbol
_atom_site_fract_x
_atom_site_fract_y
_atom_site_fract_z
_atom_site_U_iso_or_equiv
_atom_site_adp_type
_atom_site_occupancy
_atom_site_symmetry_multiplicity
_atom_site_calc_flag
_atom_site_refinement_flags
Zn1 Zn 0.55489(4) 0.26488(4) 0.88037(3) 0.0470(2) Uani 1 1 d .
Zn2 Zn 1.06265(4) 0.66882(3) 1.19364(3) 0.0514(2) Uani 1 1 d .
Zn3 Zn 0.47331(4) -0.03612(4) 0.67530(3) 0.0507(2) Uani 1 1 d .
Zn4 Zn 1.16166(4) 0.76243(4) 1.57125(3) 0.0579(2) Uani 1 1 d .
Zn5 Zn 1.04032(4) 0.89018(4) 1.34986(3) 0.0577(2) Uani 1 1 d .
Zn6 Zn 0.70354(4) 0.36791(4) 1.09631(3) 0.0539(2) Uani 1 1 d .
Zn7 Zn 0.45359(4) 0.11128(4) 0.66828(3) 0.0512(2) Uani 1 1 d .
Zn8 Zn 0.86140(4) 0.35883(4) 1.10011(3) 0.0555(2) Uani 1 1 d .
Zn9 Zn 0.93285(4) 0.78222(4) 1.40667(3) 0.0573(2) Uani 1 1 d .
O1 O 0.5513(2) 0.3382(2) 0.83862(15) 0.0557(11) Uani 1 1 d .
O2 O 0.6388(2) 0.3079(2) 0.81466(17) 0.0746(14) Uani 1 1 d .
O3 O 0.4610(3) 0.8499(3) 0.6865(2) 0.0940(17) Uani 1 1 d .
O4 O 0.5436(3) 0.9192(3) 0.6532(2) 0.0962(18) Uani 1 1 d .
O5 O 1.0727(3) 0.7502(3) 0.5976(2) 0.0929(18) Uani 1 1 d .
O6 O 1.0352(4) 0.6359(4) 0.5635(3) 0.159(3) Uani 1 1 d .
O7 O 1.1455(3) 0.9429(2) 1.30174(19) 0.0894(16) Uani 1 1 d .
O8 O 1.0578(3) 0.9750(2) 1.32014(18) 0.0798(15) Uani 1 1 d .
O9 O 1.0883(4) 1.5823(4) 1.2468(3) 0.149(3) Uani 1 1 d .
O10 O 1.1268(3) 1.6148(3) 1.1788(3) 0.114(2) Uani 1 1 d .
O11 O 1.5872(3) 1.3961(3) 1.0723(2) 0.0855(16) Uani 1 1 d .
O12 O 1.6138(3) 1.3240(3) 1.12013(18) 0.0789(15) Uani 1 1 d .
O13 O 0.4759(2) 0.2605(2) 0.91745(15) 0.0560(11) Uani 1 1 d .
O14 O 0.5076(3) 0.1741(2) 0.94289(18) 0.0775(14) Uani 1 1 d .
O15 O -0.0098(3) 0.3840(3) 1.08519(19) 0.0826(15) Uani 1 1 d .
O16 O -0.0791(3) 0.3046(3) 1.12292(17) 0.0769(14) Uani 1 1 d .
O19 O 0.8439(3) 0.7614(3) 1.4327(2) 0.0909(17) Uani 1 1 d .
O20 O 0.8849(3) 0.6787(3) 1.4545(2) 0.105(2) Uani 1 1 d .
O21 O 0.2664(4) 0.7586(4) 1.5286(3) 0.142(3) Uani 1 1 d .
O22 O 0.2121(3) 0.6938(3) 1.5776(3) 0.122(3) Uani 1 1 d .
O25 O 0.9489(2) 0.8715(2) 1.37746(16) 0.0710(13) Uani 1 1 d .
O18 O 0.1594(3) -0.2235(2) 1.19288(18) 0.0828(16) Uani 1 1 d .
O17 O 0.0424(3) -0.2500(3) 1.1558(2) 0.0914(17) Uani 1 1 d .
O28 O 0.7711(2) 0.3234(2) 1.12821(15) 0.0591(11) Uani 1 1 d .
O29 O 0.5062(2) 0.05205(18) 0.64476(14) 0.0498(10) Uani 1 1 d .
N129 N 0.2392(3) -0.1463(2) 0.6229(2) 0.0573(14) Uani 1 1 d .
N1 N 0.7249(2) 0.5668(2) 0.67073(17) 0.0422(12) Uani 1 1 d .
N2 N 0.6323(2) 0.6044(2) 0.69062(17) 0.0439(12) Uani 1 1 d .
N3 N 0.7204(3) 0.6755(2) 0.65008(17) 0.0461(12) Uani 1 1 d .
N4 N 1.1928(2) 1.2873(2) 1.21863(18) 0.0467(13) Uani 1 1 d .
N5 N 1.2805(3) 1.2423(2) 1.19466(18) 0.0496(13) Uani 1 1 d .
N6 N 1.2751(3) 1.3499(2) 1.17164(19) 0.0519(13) Uani 1 1 d .
N7 N 0.2059(3) 0.1815(2) 1.06096(19) 0.0552(14) Uani 1 1 d .
N8 N 0.1355(3) 0.0989(2) 1.10526(18) 0.0508(13) Uani 1 1 d .
N9 N 0.2388(3) 0.0843(2) 1.08074(19) 0.0522(14) Uani 1 1 d .
N10 N 0.5397(3) 0.6207(2) 1.53961(17) 0.0439(12) Uani 1 1 d .
N11 N 0.4716(2) 0.5306(2) 1.58106(17) 0.0450(12) Uani 1 1 d .
N12 N 0.5802(3) 0.5272(2) 1.55728(17) 0.0454(12) Uani 1 1 d .
N100 N 1.1288(3) 0.7982(3) 1.5088(2) 0.0577(14) Uani 1 1 d .
N101 N 1.0378(3) 0.8073(2) 1.44855(18) 0.0493(13) Uani 1 1 d .
N102 N 1.1204(3) 0.9019(3) 1.4127(2) 0.0606(15) Uani 1 1 d .
N103 N 1.2509(3) 0.9444(3) 1.4537(2) 0.0784(18) Uani 1 1 d .
N104 N 1.2951(3) 0.8986(3) 1.5182(2) 0.092(2) Uani 1 1 d .
H10A H 1.3407 0.9294 1.5191 0.110 Uiso 1 1 calc R
H10B H 1.2886 0.8687 1.5395 0.110 Uiso 1 1 calc R
N105 N 1.0179(3) 0.7896(2) 1.30998(19) 0.0517(13) Uani 1 1 d .
N106 N 1.0340(3) 0.7035(3) 1.25736(19) 0.0550(14) Uani 1 1 d .
N107 N 0.9208(3) 0.7086(3) 1.34401(19) 0.0621(15) Uani 1 1 d .
N108 N 0.8850(4) 0.5824(3) 1.3090(3) 0.097(2) Uani 1 1 d .
N109 N 0.9472(4) 0.5397(3) 1.2581(2) 0.114(3) Uani 1 1 d .
H10C H 0.9209 0.4951 1.2609 0.136 Uiso 1 1 calc R
H10D H 0.9806 0.5471 1.2398 0.136 Uiso 1 1 calc R
N110 N 0.9632(3) 0.5862(2) 1.15052(19) 0.0529(14) Uani 1 1 d .
N111 N 0.8879(3) 0.4659(2) 1.12178(18) 0.0492(13) Uani 1 1 d .
N112 N 0.7680(3) 0.4750(3) 1.1235(2) 0.0592(14) Uani 1 1 d .
N113 N 0.7792(3) 0.5974(3) 1.1517(3) 0.084(2) Uani 1 1 d .
N114 N 0.8912(3) 0.6968(3) 1.1708(3) 0.101(2) Uani 1 1 d .
H11A H 0.8671 0.7248 1.1765 0.121 Uiso 1 1 calc R
H11B H 0.9400 0.7165 1.1744 0.121 Uiso 1 1 calc R
N115 N 0.6994(3) 0.3384(2) 1.02235(18) 0.0499(13) Uani 1 1 d .
N116 N 0.6483(3) 0.3030(3) 0.93714(19) 0.0526(13) Uani 1 1 d .
N117 N 0.8139(3) 0.3185(3) 1.02331(19) 0.0593(14) Uani 1 1 d .
N118 N 0.8219(3) 0.2715(3) 0.9402(2) 0.0681(16) Uani 1 1 d .
N119 N 0.7371(3) 0.2564(3) 0.8661(2) 0.0638(15) Uani 1 1 d .
H11C H 0.7654 0.2429 0.8491 0.077 Uiso 1 1 calc R
H11D H 0.6953 0.2577 0.8494 0.077 Uiso 1 1 calc R
N120 N 0.5203(3) 0.1718(2) 0.82739(19) 0.0489(13) Uani 1 1 d .
N121 N 0.4818(3) 0.1164(2) 0.74353(18) 0.0483(13) Uani 1 1 d .
N122 N 0.5161(3) 0.0143(3) 0.75061(19) 0.0581(14) Uani 1 1 d .
N123 N 0.5778(3) 0.0173(3) 0.8362(2) 0.0703(16) Uani 1 1 d .
N124 N 0.5914(3) 0.1033(3) 0.9055(2) 0.0718(17) Uani 1 1 d .
H12A H 0.6127 0.0816 0.9253 0.086 Uiso 1 1 calc R
H12B H 0.5856 0.1424 0.9190 0.086 Uiso 1 1 calc R
N125 N 0.1177(3) -0.0847(3) 0.6022(2) 0.089(2) Uani 1 1 d .
H12C H 0.0858 -0.0639 0.5972 0.107 Uiso 1 1 calc R
H12D H 0.1010 -0.1323 0.5998 0.107 Uiso 1 1 calc R
N126 N 0.2180(4) 0.0290(3) 0.6172(2) 0.0780(18) Uani 1 1 d .
N127 N 0.3447(3) 0.0450(2) 0.64352(19) 0.0563(14) Uani 1 1 d .
N128 N 0.3614(2) -0.0671(3) 0.65136(18) 0.0477(13) Uani 1 1 d .
C1 C 0.5994(4) 0.3428(3) 0.8125(2) 0.0527(17) Uani 1 1 d .
C2 C 0.6090(3) 0.3956(3) 0.7768(2) 0.0452(15) Uani 1 1 d .
C3 C 0.5779(3) 0.4462(3) 0.7785(2) 0.0523(17) Uani 1 1 d .
H3 H 0.5451 0.4455 0.8001 0.063 Uiso 1 1 calc R
C4 C 0.5940(3) 0.4978(3) 0.7492(2) 0.0525(17) Uani 1 1 d .
H4 H 0.5721 0.5325 0.7505 0.063 Uiso 1 1 calc R
C5 C 0.6426(3) 0.4997(3) 0.7175(2) 0.0410(14) Uani 1 1 d .
C6 C 0.6713(3) 0.4465(3) 0.7139(2) 0.0447(15) Uani 1 1 d .
H6 H 0.7027 0.4457 0.6915 0.054 Uiso 1 1 calc R
C7 C 0.6536(3) 0.3948(3) 0.7434(2) 0.0512(16) Uani 1 1 d .
H7 H 0.6725 0.3578 0.7406 0.061 Uiso 1 1 calc R
C8 C 0.6676(3) 0.5603(3) 0.6914(2) 0.0431(15) Uani 1 1 d .
C9 C 0.6609(3) 0.6616(3) 0.6696(2) 0.0418(14) Uani 1 1 d .
C10 C 0.7516(3) 0.6272(3) 0.6528(2) 0.0410(14) Uani 1 1 d .
C11 C 0.6229(3) 0.7128(3) 0.6677(2) 0.0442(15) Uani 1 1 d .
C12 C 0.5639(4) 0.7025(3) 0.6902(2) 0.0643(19) Uani 1 1 d .
H12 H 0.5470 0.6622 0.7060 0.077 Uiso 1 1 calc R
C14 C 0.5521(4) 0.8090(4) 0.6676(3) 0.0604(18) Uani 1 1 d .
C15 C 0.6102(4) 0.8180(3) 0.6449(3) 0.072(2) Uani 1 1 d .
H15 H 0.6267 0.8584 0.6291 0.086 Uiso 1 1 calc R
C16 C 0.6457(3) 0.7700(3) 0.6443(2) 0.0614(19) Uani 1 1 d .
H16 H 0.6853 0.7770 0.6277 0.074 Uiso 1 1 calc R
C17 C 0.5166(5) 0.8625(5) 0.6688(3) 0.079(2) Uani 1 1 d .
C18 C 0.8203(3) 0.6419(3) 0.6352(2) 0.0455(15) Uani 1 1 d .
C19 C 0.8602(3) 0.7106(3) 0.6267(2) 0.0616(18) Uani 1 1 d .
H19 H 0.8418 0.7478 0.6306 0.074 Uiso 1 1 calc R
C20 C 0.9277(4) 0.7244(4) 0.6124(3) 0.074(2) Uani 1 1 d .
H20 H 0.9552 0.7718 0.6075 0.088 Uiso 1 1 calc R
C21 C 0.9551(4) 0.6721(4) 0.6054(3) 0.0649(19) Uani 1 1 d .
C22 C 0.9143(4) 0.6038(4) 0.6136(3) 0.090(3) Uani 1 1 d .
H22 H 0.9323 0.5663 0.6091 0.108 Uiso 1 1 calc R
C23 C 0.8484(4) 0.5896(3) 0.6281(3) 0.069(2) Uani 1 1 d .
H23 H 0.8215 0.5423 0.6333 0.083 Uiso 1 1 calc R
C24 C 1.0271(5) 0.6880(6) 0.5888(4) 0.091(3) Uani 1 1 d .
C25 C 1.1137(4) 0.9845(4) 1.3009(3) 0.067(2) Uani 1 1 d .
C26 C 1.1405(4) 1.0511(3) 1.2788(2) 0.0547(17) Uani 1 1 d .
C27 C 1.1056(4) 1.0994(3) 1.2786(2) 0.0663(19) Uani 1 1 d .
H27 H 1.0628 1.0905 1.2920 0.080 Uiso 1 1 calc R
C28 C 1.1336(4) 1.1603(3) 1.2588(2) 0.0619(18) Uani 1 1 d .
H28 H 1.1105 1.1940 1.2593 0.074 Uiso 1 1 calc R
C29 C 1.1941(3) 1.1733(3) 1.2384(2) 0.0471(15) Uani 1 1 d .
C30 C 1.2289(3) 1.1257(3) 1.2396(2) 0.0603(18) Uani 1 1 d .
H30 H 1.2723 1.1352 1.2268 0.072 Uiso 1 1 calc R
C31 C 1.2016(4) 1.0646(3) 1.2590(2) 0.0644(19) Uani 1 1 d .
H31 H 1.2253 1.0314 1.2587 0.077 Uiso 1 1 calc R
C32 C 1.2239(3) 1.2381(3) 1.2157(2) 0.0419(14) Uani 1 1 d .
C33 C 1.2200(3) 1.3423(3) 1.1958(2) 0.0421(15) Uani 1 1 d .
C34 C 1.3059(3) 1.3006(3) 1.1745(2) 0.0487(16) Uani 1 1 d .
C35 C 1.1906(3) 1.3979(3) 1.1963(2) 0.0439(15) Uani 1 1 d .
C36 C 1.1438(3) 1.4027(3) 1.2276(2) 0.0542(17) Uani 1 1 d .
H36 H 1.1268 1.3655 1.2461 0.065 Uiso 1 1 calc R
C37 C 1.1215(3) 1.4595(3) 1.2327(3) 0.067(2) Uani 1 1 d .
H37 H 1.0917 1.4628 1.2558 0.081 Uiso 1 1 calc R
C38 C 1.1423(4) 1.5115(4) 1.2044(3) 0.068(2) Uani 1 1 d .
C39 C 1.1857(4) 1.5062(3) 1.1708(3) 0.073(2) Uani 1 1 d .
H39 H 1.1981 1.5411 1.1501 0.088 Uiso 1 1 calc R
C40 C 1.2116(3) 1.4503(3) 1.1670(3) 0.0625(18) Uani 1 1 d .
H40 H 1.2428 1.4480 1.1447 0.075 Uiso 1 1 calc R
C41 C 1.1180(4) 1.5764(4) 1.2122(5) 0.093(3) Uani 1 1 d .
C42 C 1.3715(3) 1.3116(3) 1.1529(2) 0.0496(16) Uani 1 1 d .
C43 C 1.3967(4) 1.3673(3) 1.1272(3) 0.067(2) Uani 1 1 d .
H43 H 1.3703 1.3978 1.1221 0.080 Uiso 1 1 calc R
C44 C 1.4587(4) 1.3786(4) 1.1094(3) 0.074(2) Uani 1 1 d .
H44 H 1.4745 1.4158 1.0908 0.089 Uiso 1 1 calc R
C45 C 1.4992(3) 1.3360(4) 1.1182(2) 0.0583(18) Uani 1 1 d .
C46 C 1.4743(4) 1.2810(4) 1.1428(3) 0.072(2) Uani 1 1 d .
H46 H 1.5012 1.2511 1.1482 0.087 Uiso 1 1 calc R
C47 C 1.4106(3) 1.2680(3) 1.1601(2) 0.0633(19) Uani 1 1 d .
H47 H 1.3936 1.2289 1.1770 0.076 Uiso 1 1 calc R
C48 C 1.5718(4) 1.3526(4) 1.1019(3) 0.071(2) Uani 1 1 d .
C49 C 0.4693(4) 0.2106(4) 0.9427(3) 0.0603(18) Uani 1 1 d .
C50 C 0.4127(3) 0.1958(3) 0.9735(2) 0.0543(17) Uani 1 1 d .
C51 C 0.3713(4) 0.2363(4) 0.9783(3) 0.069(2) Uani 1 1 d .
H51 H 0.3785 0.2760 0.9616 0.083 Uiso 1 1 calc R
C52 C 0.3187(4) 0.2200(3) 1.0072(3) 0.072(2) Uani 1 1 d .
H52 H 0.2905 0.2489 1.0101 0.086 Uiso 1 1 calc R
C53 C 0.3069(3) 0.1631(3) 1.0317(2) 0.0522(17) Uani 1 1 d .
C54 C 0.3484(4) 0.1233(3) 1.0273(3) 0.077(2) Uani 1 1 d .
H54 H 0.3414 0.0839 1.0442 0.093 Uiso 1 1 calc R
C55 C 0.4007(4) 0.1392(4) 0.9988(3) 0.083(2) Uani 1 1 d .
H55 H 0.4291 0.1104 0.9965 0.099 Uiso 1 1 calc R
C56 C 0.2469(3) 0.1410(3) 1.0594(2) 0.0504(16) Uani 1 1 d .
C57 C 0.1518(3) 0.1576(3) 1.0858(2) 0.0477(16) Uani 1 1 d .
C58 C 0.1809(3) 0.0650(3) 1.1024(2) 0.0538(17) Uani 1 1 d .
C59 C 0.1070(3) 0.2010(3) 1.0904(2) 0.0500(16) Uani 1 1 d .
C60 C 0.1203(4) 0.2632(3) 1.0692(3) 0.073(2) Uani 1 1 d .
H60 H 0.1587 0.2776 1.0516 0.087 Uiso 1 1 calc R
C61 C 0.0783(4) 0.3028(3) 1.0738(3) 0.067(2) Uani 1 1 d .
H61 H 0.0866 0.3436 1.0582 0.080 Uiso 1 1 calc R
C62 C 0.0240(3) 0.2851(3) 1.1008(2) 0.0555(17) Uani 1 1 d .
C63 C 0.0104(3) 0.2236(3) 1.1229(2) 0.0588(18) Uani 1 1 d .
H63 H -0.0272 0.2102 1.1412 0.071 Uiso 1 1 calc R
C64 C 0.0522(3) 0.1836(3) 1.1174(2) 0.0558(17) Uani 1 1 d .
H64 H 0.0435 0.1424 1.1327 0.067 Uiso 1 1 calc R
C65 C -0.0235(4) 0.3280(4) 1.1038(3) 0.0632(19) Uani 1 1 d .
C66 C 0.1660(3) -0.0024(3) 1.1224(2) 0.0494(16) Uani 1 1 d .
C67 C 0.0961(4) -0.0392(4) 1.1290(3) 0.086(3) Uani 1 1 d .
H67 H 0.0591 -0.0197 1.1232 0.103 Uiso 1 1 calc R
C68 C 0.0796(4) -0.1052(4) 1.1443(3) 0.094(3) Uani 1 1 d .
H68 H 0.0307 -0.1308 1.1484 0.113 Uiso 1 1 calc R
C69 C 0.1312(4) -0.1339(3) 1.1536(2) 0.0551(17) Uani 1 1 d .
C70 C 0.2028(4) -0.0948(3) 1.1493(2) 0.0588(18) Uani 1 1 d .
H70 H 0.2411 -0.1120 1.1580 0.071 Uiso 1 1 calc R
C71 C 0.2182(3) -0.0308(3) 1.1326(2) 0.0594(18) Uani 1 1 d .
H71 H 0.2669 -0.0056 1.1280 0.071 Uiso 1 1 calc R
C72 C 0.1104(5) -0.2065(4) 1.1685(3) 0.069(2) Uani 1 1 d .
C73 C 0.8386(5) 0.7067(5) 1.4529(3) 0.082(2) Uani 1 1 d .
C74 C 0.7711(4) 0.6744(4) 1.4749(2) 0.0627(19) Uani 1 1 d .
C75 C 0.7209(4) 0.7052(4) 1.4743(3) 0.073(2) Uani 1 1 d .
H75 H 0.7276 0.7461 1.4590 0.088 Uiso 1 1 calc R
C76 C 0.6598(4) 0.6788(3) 1.4953(2) 0.0637(19) Uani 1 1 d .
H76 H 0.6255 0.7017 1.4951 0.076 Uiso 1 1 calc R
C77 C 0.6506(3) 0.6182(3) 1.5165(2) 0.0480(16) Uani 1 1 d .
C78 C 0.7015(3) 0.5865(3) 1.5160(2) 0.0573(17) Uani 1 1 d .
H78 H 0.6957 0.5451 1.5306 0.069 Uiso 1 1 calc R
C79 C 0.7613(4) 0.6149(4) 1.4942(3) 0.070(2) Uani 1 1 d .
H79 H 0.7953 0.5920 1.4930 0.083 Uiso 1 1 calc R
C80 C 0.5862(3) 0.5876(3) 1.5394(2) 0.0438(15) Uani 1 1 d .
C81 C 0.4820(3) 0.5891(3) 1.5603(2) 0.0428(15) Uani 1 1 d .
C82 C 0.5204(3) 0.5017(3) 1.5778(2) 0.0440(15) Uani 1 1 d .
C83 C 0.5089(3) 0.4345(3) 1.5988(2) 0.0486(16) Uani 1 1 d .
C84 C 0.4569(4) 0.4131(3) 1.6269(2) 0.0650(19) Uani 1 1 d .
H84 H 0.4293 0.4416 1.6334 0.078 Uiso 1 1 calc R
C85 C 0.4446(4) 0.3517(4) 1.6453(3) 0.074(2) Uani 1 1 d .
H85 H 0.4090 0.3379 1.6652 0.089 Uiso 1 1 calc R
C86 C 0.4828(4) 0.3094(3) 1.6357(2) 0.0596(18) Uani 1 1 d .
C87 C 0.5353(4) 0.3288(3) 1.6085(2) 0.0635(19) Uani 1 1 d .
H87 H 0.5622 0.2994 1.6021 0.076 Uiso 1 1 calc R
C88 C 0.5492(4) 0.3937(3) 1.5898(2) 0.0607(18) Uani 1 1 d .
H88 H 0.5862 0.4088 1.5711 0.073 Uiso 1 1 calc R
C90 C 0.4252(3) 0.6217(3) 1.5602(2) 0.0521(16) Uani 1 1 d .
C91 C 0.4338(4) 0.6840(4) 1.5419(3) 0.079(2) Uani 1 1 d .
H91 H 0.4768 0.7075 1.5298 0.095 Uiso 1 1 calc R
C92 C 0.3813(5) 0.7115(4) 1.5411(3) 0.098(3) Uani 1 1 d .
H92 H 0.3881 0.7544 1.5281 0.118 Uiso 1 1 calc R
C93 C 0.3198(4) 0.6808(4) 1.5578(3) 0.078(2) Uani 1 1 d .
C94 C 0.3130(4) 0.6222(5) 1.5787(3) 0.108(3) Uani 1 1 d .
H94 H 0.2715 0.6021 1.5929 0.130 Uiso 1 1 calc R
C95 C 0.3649(4) 0.5900(4) 1.5802(3) 0.088(3) Uani 1 1 d .
H95 H 0.3588 0.5481 1.5944 0.106 Uiso 1 1 calc R
C96 C 0.2582(6) 0.7111(5) 1.5575(4) 0.105(3) Uani 1 1 d .
C100 C 1.0568(4) 0.7761(3) 1.4865(2) 0.0555(17) Uani 1 1 d .
H100 H 1.0196 0.7394 1.4969 0.067 Uiso 1 1 calc R
C101 C 1.1620(4) 0.8507(3) 1.4826(3) 0.0574(18) Uani 1 1 d .
C102 C 1.1067(4) 0.8568(3) 1.4469(2) 0.0523(16) Uani 1 1 d .
C103 C 1.1939(5) 0.9432(4) 1.4207(3) 0.070(2) Uani 1 1 d .
H103 H 1.2060 0.9766 1.3989 0.084 Uiso 1 1 calc R
C104 C 1.2366(4) 0.8972(4) 1.4850(3) 0.0667(19) Uani 1 1 d .
C105 C 1.0526(3) 0.7732(3) 1.2764(2) 0.0520(17) Uani 1 1 d .
H105 H 1.0898 0.8105 1.2663 0.062 Uiso 1 1 calc R
C106 C 0.9702(3) 0.7226(3) 1.3130(2) 0.0508(16) Uani 1 1 d .
C107 C 0.9796(3) 0.6699(3) 1.2822(2) 0.0532(17) Uani 1 1 d .
C108 C 0.9366(4) 0.5956(4) 1.2812(3) 0.074(2) Uani 1 1 d .
C109 C 0.8799(4) 0.6369(4) 1.3372(3) 0.088(2) Uani 1 1 d .
H109 H 0.8420 0.6240 1.3554 0.106 Uiso 1 1 calc R
C110 C 0.9572(3) 0.5191(3) 1.1354(2) 0.0540(17) Uani 1 1 d .
H110 H 1.0001 0.5088 1.1342 0.065 Uiso 1 1 calc R
C111 C 0.8438(3) 0.5031(3) 1.1309(2) 0.0502(16) Uani 1 1 d .
C112 C 0.8891(3) 0.5764(3) 1.1474(2) 0.0538(17) Uani 1 1 d .
C113 C 0.8540(4) 0.6250(3) 1.1567(3) 0.068(2) Uani 1 1 d .
C114 C 0.7419(4) 0.5266(4) 1.1359(3) 0.076(2) Uani 1 1 d .
H114 H 0.6894 0.5090 1.1328 0.092 Uiso 1 1 calc R
C115 C 0.6420(3) 0.3282(3) 0.9830(3) 0.0546(17) Uani 1 1 d .
H115 H 0.6000 0.3383 0.9875 0.065 Uiso 1 1 calc R
C116 C 0.7159(3) 0.2958(3) 0.9475(2) 0.0455(15) Uani 1 1 d .
C117 C 0.7467(4) 0.3176(3) 0.9995(3) 0.0500(16) Uani 1 1 d .
C118 C 0.8456(4) 0.2925(4) 0.9899(3) 0.075(2) Uani 1 1 d .
H118 H 0.8912 0.2889 1.0046 0.090 Uiso 1 1 calc R
C119 C 0.7576(4) 0.2746(3) 0.9168(3) 0.0576(17) Uani 1 1 d .
C120 C 0.4889(3) 0.1709(3) 0.7799(3) 0.0506(16) Uani 1 1 d .
H120 H 0.4720 0.2077 0.7722 0.061 Uiso 1 1 calc R
C121 C 0.5113(3) 0.0775(3) 0.7710(2) 0.0449(15) Uani 1 1 d .
C122 C 0.5344(3) 0.1098(3) 0.8214(2) 0.0457(15) Uani 1 1 d .
C123 C 0.5678(4) 0.0771(4) 0.8551(3) 0.0582(18) Uani 1 1 d .
C124 C 0.5506(4) -0.0101(4) 0.7860(3) 0.072(2) Uani 1 1 d .
H124 H 0.5567 -0.0534 0.7737 0.086 Uiso 1 1 calc R
C125 C 0.3107(4) -0.1365(3) 0.6398(2) 0.0549(17) Uani 1 1 d .
H125 H 0.3247 -0.1762 0.6435 0.066 Uiso 1 1 calc R
C126 C 0.3200(4) -0.0272(3) 0.6400(2) 0.0507(16) Uani 1 1 d .
C127 C 0.2905(4) 0.0671(4) 0.6303(3) 0.076(2) Uani 1 1 d .
H127 H 0.3063 0.1177 0.6303 0.091 Uiso 1 1 calc R
C128 C 0.1916(4) -0.0442(4) 0.6134(3) 0.067(2) Uani 1 1 d .
C129 C 0.2455(4) -0.0757(3) 0.6239(2) 0.0550(17) Uani 1 1 d .
C13 C 0.5296(4) 0.7510(4) 0.6896(3) 0.070(2) Uani 1 1 d .
H13 H 0.4889 0.7433 0.7051 0.084 Uiso 1 1 calc R
O24 O 0.4995(4) 0.1999(3) 1.6415(2) 0.101(2) Uani 1 1 d .
O23 O 0.4242(3) 0.2244(3) 1.6822(2) 0.1029(19) Uani 1 1 d .
C89 C 0.4696(5) 0.2390(5) 1.6536(3) 0.085(3) Uani 1 1 d .
O1S O 0.4625(3) 0.9643(3) 1.5468(2) 0.0998(17) Uani 1 1 d .
N1S N 0.5062(4) 0.8913(4) 1.5004(3) 0.097(2) Uani 1 1 d .
C2S C 0.4362(5) 0.8586(5) 1.4598(3) 0.129(4) Uani 1 1 d .
H2SA H 0.3988 0.8746 1.4702 0.194 Uiso 1 1 calc R
H2SB H 0.4172 0.8052 1.4540 0.194 Uiso 1 1 calc R
H2SC H 0.4457 0.8740 1.4282 0.194 Uiso 1 1 calc R
C1S C 0.5141(5) 0.9418(5) 1.5397(3) 0.100(3) Uani 1 1 d .
H1S H 0.5610 0.9633 1.5645 0.120 Uiso 1 1 calc R
C3S C 0.5690(6) 0.8758(5) 1.4950(4) 0.148(4) Uani 1 1 d .
H3SA H 0.6105 0.9019 1.5257 0.222 Uiso 1 1 calc R
H3SB H 0.5847 0.8917 1.4649 0.222 Uiso 1 1 calc R
H3SC H 0.5554 0.8231 1.4908 0.222 Uiso 1 1 calc R

loop_
_atom_site_aniso_label
_atom_site_aniso_U_11
_atom_site_aniso_U_22
_atom_site_aniso_U_33
_atom_site_aniso_U_23
_atom_site_aniso_U_13
_atom_site_aniso_U_12
Zn1 0.0521(5) 0.0516(4) 0.0500(5) 0.0226(4) 0.0252(4) 0.0253(4)
Zn2 0.0523(5) 0.0420(4) 0.0741(5) 0.0238(4) 0.0301(4) 0.0243(4)
Zn3 0.0523(5) 0.0439(4) 0.0647(5) 0.0168(4) 0.0173(4) 0.0262(4)
Zn4 0.0461(5) 0.0516(5) 0.0903(6) 0.0304(4) 0.0304(4) 0.0241(4)
Zn5 0.0716(6) 0.0440(4) 0.0724(6) 0.0265(4) 0.0412(5) 0.0242(4)
Zn6 0.0449(5) 0.0586(5) 0.0594(5) 0.0088(4) 0.0220(4) 0.0193(4)
Zn7 0.0625(5) 0.0431(4) 0.0559(5) 0.0191(4) 0.0168(4) 0.0261(4)
Zn8 0.0530(5) 0.0524(5) 0.0669(5) 0.0088(4) 0.0141(4) 0.0297(4)
Zn9 0.0528(5) 0.0623(5) 0.0703(6) 0.0274(4) 0.0350(4) 0.0245(4)
O1 0.066(3) 0.054(3) 0.062(3) 0.030(2) 0.035(3) 0.025(2)
O2 0.079(3) 0.083(3) 0.099(4) 0.065(3) 0.048(3) 0.046(3)
O3 0.082(4) 0.093(4) 0.123(5) 0.003(3) 0.015(3) 0.065(3)
O4 0.148(5) 0.085(4) 0.102(4) 0.038(3) 0.045(4) 0.085(4)
O5 0.047(3) 0.123(5) 0.125(5) 0.080(4) 0.041(3) 0.025(3)
O6 0.114(5) 0.168(7) 0.253(9) 0.059(6) 0.129(6) 0.076(5)
O7 0.113(4) 0.057(3) 0.125(5) 0.050(3) 0.056(4) 0.042(3)
O8 0.102(4) 0.053(3) 0.107(4) 0.046(3) 0.063(3) 0.029(3)
O9 0.178(7) 0.150(6) 0.170(7) 0.009(5) 0.042(5) 0.130(6)
O10 0.050(3) 0.051(3) 0.243(7) 0.048(4) 0.018(4) 0.025(3)
O11 0.070(4) 0.094(4) 0.099(4) 0.023(3) 0.054(3) 0.024(3)
O12 0.057(3) 0.094(4) 0.101(4) 0.024(3) 0.042(3) 0.037(3)
O13 0.056(3) 0.063(3) 0.062(3) 0.028(2) 0.033(2) 0.025(2)
O14 0.087(4) 0.087(3) 0.102(4) 0.051(3) 0.067(3) 0.053(3)
O15 0.079(4) 0.069(3) 0.111(4) 0.016(3) 0.019(3) 0.047(3)
O16 0.070(3) 0.103(4) 0.085(4) 0.024(3) 0.026(3) 0.061(3)
O19 0.079(4) 0.083(4) 0.109(4) 0.026(3) 0.066(3) 0.009(3)
O20 0.054(4) 0.152(5) 0.110(5) 0.034(4) 0.050(3) 0.027(4)
O21 0.144(6) 0.171(7) 0.163(6) 0.037(5) 0.046(5) 0.116(5)
O22 0.058(4) 0.094(5) 0.222(8) 0.019(4) 0.054(4) 0.035(4)
O25 0.077(3) 0.066(3) 0.089(3) 0.049(3) 0.054(3) 0.023(2)
O18 0.132(5) 0.077(3) 0.094(4) 0.052(3) 0.070(3) 0.072(3)
O17 0.094(4) 0.057(3) 0.119(5) 0.040(3) 0.051(4) 0.008(3)
O28 0.041(3) 0.062(3) 0.082(3) 0.011(2) 0.022(2) 0.026(2)
O29 0.055(3) 0.038(2) 0.067(3) 0.019(2) 0.022(2) 0.024(2)
N129 0.051(4) 0.049(3) 0.087(4) 0.027(3) 0.028(3) 0.027(3)
N1 0.046(3) 0.036(3) 0.058(3) 0.025(3) 0.024(3) 0.021(2)
N2 0.048(3) 0.040(3) 0.056(3) 0.025(3) 0.027(3) 0.021(3)
N3 0.045(3) 0.042(3) 0.061(3) 0.020(3) 0.024(3) 0.020(3)
N4 0.045(3) 0.042(3) 0.065(4) 0.021(3) 0.027(3) 0.020(3)
N5 0.048(3) 0.048(3) 0.073(4) 0.031(3) 0.039(3) 0.025(3)
N6 0.050(3) 0.040(3) 0.073(4) 0.021(3) 0.024(3) 0.021(3)
N7 0.065(4) 0.048(3) 0.076(4) 0.031(3) 0.041(3) 0.033(3)
N8 0.048(3) 0.051(3) 0.074(4) 0.030(3) 0.031(3) 0.030(3)
N9 0.060(4) 0.049(3) 0.074(4) 0.034(3) 0.040(3) 0.034(3)
N10 0.040(3) 0.042(3) 0.054(3) 0.017(3) 0.021(3) 0.015(3)
N11 0.042(3) 0.037(3) 0.061(3) 0.020(3) 0.020(3) 0.016(3)
N12 0.044(3) 0.042(3) 0.056(3) 0.021(3) 0.020(3) 0.017(3)
N100 0.045(4) 0.066(4) 0.079(4) 0.035(3) 0.029(3) 0.028(3)
N101 0.041(3) 0.050(3) 0.062(4) 0.025(3) 0.023(3) 0.016(3)
N102 0.062(4) 0.051(3) 0.073(4) 0.027(3) 0.035(3) 0.015(3)
N103 0.075(5) 0.082(4) 0.067(5) 0.033(4) 0.021(4) 0.012(4)
N104 0.052(4) 0.133(6) 0.084(5) 0.039(4) 0.034(4) 0.019(4)
N105 0.059(4) 0.042(3) 0.065(4) 0.020(3) 0.035(3) 0.020(3)
N106 0.065(4) 0.044(3) 0.080(4) 0.031(3) 0.049(3) 0.028(3)
N107 0.071(4) 0.052(4) 0.063(4) 0.011(3) 0.035(3) 0.016(3)
N108 0.117(6) 0.059(4) 0.094(5) 0.010(4) 0.065(5) -0.002(4)
N109 0.203(8) 0.035(3) 0.124(6) 0.031(4) 0.113(6) 0.032(4)
N110 0.051(4) 0.036(3) 0.083(4) 0.015(3) 0.029(3) 0.024(3)
N111 0.047(3) 0.049(3) 0.062(4) 0.011(3) 0.022(3) 0.028(3)
N112 0.038(3) 0.051(3) 0.089(4) 0.009(3) 0.026(3) 0.017(3)
N113 0.042(4) 0.060(4) 0.150(6) 0.007(4) 0.031(4) 0.022(3)
N114 0.065(4) 0.040(4) 0.200(7) 0.010(4) 0.034(4) 0.027(3)
N115 0.050(3) 0.061(3) 0.046(3) 0.012(3) 0.020(3) 0.026(3)
N116 0.041(3) 0.072(4) 0.054(4) 0.018(3) 0.018(3) 0.028(3)
N117 0.057(4) 0.067(4) 0.061(4) 0.007(3) 0.014(3) 0.035(3)
N118 0.066(4) 0.097(4) 0.055(4) 0.004(4) 0.017(3) 0.051(4)
N119 0.071(4) 0.090(4) 0.056(4) 0.019(3) 0.028(3) 0.055(3)
N120 0.054(3) 0.050(3) 0.049(4) 0.018(3) 0.013(3) 0.026(3)
N121 0.063(4) 0.041(3) 0.050(3) 0.015(3) 0.018(3) 0.028(3)
N122 0.083(4) 0.056(3) 0.053(4) 0.021(3) 0.016(3) 0.045(3)
N123 0.104(5) 0.077(4) 0.059(4) 0.023(3) 0.022(4) 0.064(4)
N124 0.104(5) 0.085(4) 0.058(4) 0.024(3) 0.021(4) 0.069(4)
N125 0.052(4) 0.080(4) 0.144(6) 0.008(4) 0.022(4) 0.043(4)
N126 0.071(5) 0.050(4) 0.120(5) 0.015(4) 0.008(4) 0.041(4)
N127 0.057(4) 0.036(3) 0.078(4) 0.012(3) 0.010(3) 0.024(3)
N128 0.038(3) 0.046(3) 0.068(4) 0.020(3) 0.015(3) 0.025(3)
C1 0.055(5) 0.042(4) 0.061(5) 0.022(3) 0.010(4) 0.018(4)
C2 0.041(4) 0.041(4) 0.059(4) 0.022(3) 0.022(3) 0.014(3)
C3 0.047(4) 0.058(4) 0.067(5) 0.029(4) 0.032(3) 0.025(3)
C4 0.048(4) 0.048(4) 0.077(5) 0.031(4) 0.030(4) 0.024(3)
C5 0.040(4) 0.039(3) 0.052(4) 0.021(3) 0.020(3) 0.017(3)
C6 0.052(4) 0.041(3) 0.058(4) 0.030(3) 0.031(3) 0.023(3)
C7 0.047(4) 0.041(4) 0.074(5) 0.020(3) 0.021(4) 0.022(3)
C8 0.040(4) 0.047(4) 0.050(4) 0.019(3) 0.021(3) 0.018(3)
C9 0.041(4) 0.044(4) 0.042(4) 0.006(3) 0.013(3) 0.019(3)
C10 0.040(4) 0.047(4) 0.042(4) 0.011(3) 0.017(3) 0.022(3)
C11 0.041(4) 0.042(4) 0.060(4) 0.015(3) 0.019(3) 0.024(3)
C12 0.080(5) 0.069(5) 0.076(5) 0.035(4) 0.037(4) 0.050(4)
C14 0.064(5) 0.071(5) 0.063(5) 0.014(4) 0.013(4) 0.048(4)
C15 0.097(6) 0.056(4) 0.080(5) 0.029(4) 0.019(5) 0.047(4)
C16 0.073(5) 0.053(4) 0.085(5) 0.041(4) 0.038(4) 0.038(4)
C17 0.106(7) 0.082(6) 0.065(6) -0.002(5) 0.008(5) 0.069(6)
C18 0.046(4) 0.049(4) 0.056(4) 0.027(3) 0.028(3) 0.023(3)
C19 0.060(5) 0.055(4) 0.090(5) 0.036(4) 0.041(4) 0.027(4)
C20 0.061(5) 0.070(5) 0.103(6) 0.050(5) 0.044(4) 0.019(4)
C21 0.056(5) 0.075(5) 0.087(5) 0.043(4) 0.042(4) 0.032(4)
C22 0.083(6) 0.078(5) 0.153(8) 0.058(5) 0.071(6) 0.051(5)
C23 0.063(5) 0.051(4) 0.123(6) 0.041(4) 0.063(5) 0.030(4)
C24 0.077(7) 0.121(8) 0.120(8) 0.071(7) 0.068(6) 0.053(6)
C25 0.085(6) 0.050(5) 0.063(5) 0.018(4) 0.034(4) 0.015(4)
C26 0.076(5) 0.038(4) 0.058(4) 0.023(3) 0.029(4) 0.021(4)
C27 0.082(5) 0.060(4) 0.078(5) 0.034(4) 0.044(4) 0.034(4)
C28 0.074(5) 0.055(4) 0.078(5) 0.034(4) 0.037(4) 0.035(4)
C29 0.053(4) 0.041(4) 0.053(4) 0.019(3) 0.024(3) 0.017(3)
C30 0.070(5) 0.044(4) 0.090(5) 0.034(4) 0.043(4) 0.032(4)
C31 0.078(5) 0.048(4) 0.092(6) 0.037(4) 0.045(4) 0.035(4)
C32 0.043(4) 0.035(3) 0.047(4) 0.012(3) 0.015(3) 0.012(3)
C33 0.037(4) 0.037(4) 0.053(4) 0.012(3) 0.014(3) 0.014(3)
C34 0.048(4) 0.037(4) 0.061(4) 0.009(3) 0.019(3) 0.016(3)
C35 0.034(4) 0.039(3) 0.062(4) 0.017(3) 0.013(3) 0.015(3)
C36 0.052(4) 0.048(4) 0.068(5) 0.014(3) 0.016(4) 0.025(3)
C37 0.062(5) 0.047(4) 0.093(6) 0.012(4) 0.013(4) 0.026(4)
C38 0.045(4) 0.051(4) 0.105(6) 0.000(4) 0.001(4) 0.031(4)
C39 0.071(5) 0.045(4) 0.106(6) 0.034(4) 0.005(5) 0.027(4)
C40 0.059(5) 0.057(4) 0.087(5) 0.029(4) 0.026(4) 0.033(4)
C41 0.046(5) 0.035(5) 0.169(11) 0.010(6) -0.021(6) 0.011(4)
C42 0.046(4) 0.043(4) 0.070(5) 0.018(3) 0.029(3) 0.020(3)
C43 0.067(5) 0.063(4) 0.103(6) 0.047(4) 0.056(4) 0.036(4)
C44 0.081(6) 0.080(5) 0.089(6) 0.050(4) 0.059(5) 0.035(4)
C45 0.051(4) 0.061(4) 0.063(5) 0.011(4) 0.026(4) 0.019(4)
C46 0.065(5) 0.073(5) 0.110(6) 0.041(5) 0.053(5) 0.041(4)
C47 0.058(5) 0.062(4) 0.091(5) 0.035(4) 0.040(4) 0.032(4)
C48 0.057(5) 0.075(6) 0.074(6) -0.009(4) 0.032(5) 0.019(5)
C49 0.062(5) 0.062(5) 0.064(5) 0.020(4) 0.035(4) 0.021(4)
C50 0.057(4) 0.051(4) 0.069(5) 0.024(4) 0.035(4) 0.025(4)
C51 0.080(5) 0.079(5) 0.090(6) 0.056(4) 0.061(5) 0.047(4)
C52 0.086(5) 0.067(5) 0.107(6) 0.053(4) 0.063(5) 0.051(4)
C53 0.057(4) 0.051(4) 0.070(5) 0.027(4) 0.036(4) 0.031(3)
C54 0.097(6) 0.070(5) 0.119(6) 0.066(5) 0.079(5) 0.054(5)
C55 0.098(6) 0.087(5) 0.123(7) 0.061(5) 0.076(5) 0.069(5)
C56 0.054(4) 0.046(4) 0.059(4) 0.016(3) 0.027(3) 0.022(3)
C57 0.049(4) 0.042(4) 0.064(5) 0.020(3) 0.023(4) 0.024(3)
C58 0.057(4) 0.052(4) 0.070(5) 0.029(4) 0.034(4) 0.028(4)
C59 0.049(4) 0.047(4) 0.068(5) 0.024(3) 0.029(4) 0.025(3)
C60 0.072(5) 0.074(5) 0.107(6) 0.042(5) 0.052(4) 0.047(4)
C61 0.068(5) 0.056(4) 0.100(6) 0.036(4) 0.034(4) 0.039(4)
C62 0.044(4) 0.058(4) 0.062(5) -0.006(4) 0.002(4) 0.030(4)
C63 0.051(4) 0.070(5) 0.071(5) 0.017(4) 0.022(4) 0.037(4)
C64 0.053(4) 0.061(4) 0.071(5) 0.032(4) 0.028(4) 0.031(4)
C65 0.065(5) 0.071(5) 0.061(5) 0.006(4) 0.009(4) 0.042(5)
C66 0.048(4) 0.046(4) 0.073(5) 0.034(3) 0.034(4) 0.024(3)
C67 0.061(5) 0.072(5) 0.169(8) 0.076(5) 0.065(5) 0.042(4)
C68 0.067(5) 0.077(5) 0.175(8) 0.078(6) 0.073(5) 0.034(4)
C69 0.067(5) 0.051(4) 0.072(5) 0.032(4) 0.039(4) 0.035(4)
C70 0.063(5) 0.056(4) 0.085(5) 0.038(4) 0.037(4) 0.038(4)
C71 0.050(4) 0.056(4) 0.091(5) 0.033(4) 0.041(4) 0.025(4)
C72 0.104(7) 0.061(5) 0.072(5) 0.029(4) 0.050(5) 0.046(5)
C73 0.063(6) 0.090(6) 0.075(6) 0.015(5) 0.035(5) 0.004(5)
C74 0.044(4) 0.081(5) 0.059(5) 0.012(4) 0.026(4) 0.014(4)
C75 0.073(5) 0.064(5) 0.086(6) 0.036(4) 0.043(5) 0.014(4)
C76 0.060(5) 0.055(4) 0.085(5) 0.028(4) 0.037(4) 0.020(4)
C77 0.043(4) 0.053(4) 0.041(4) 0.007(3) 0.016(3) 0.010(3)
C78 0.053(4) 0.063(4) 0.071(5) 0.028(4) 0.035(4) 0.028(4)
C79 0.052(5) 0.088(6) 0.081(5) 0.023(5) 0.032(4) 0.033(4)
C80 0.046(4) 0.042(4) 0.042(4) 0.009(3) 0.023(3) 0.011(3)
C81 0.038(4) 0.042(4) 0.049(4) 0.010(3) 0.017(3) 0.015(3)
C82 0.048(4) 0.037(3) 0.048(4) 0.010(3) 0.010(3) 0.018(3)
C83 0.051(4) 0.039(4) 0.050(4) 0.006(3) 0.005(3) 0.017(3)
C84 0.086(5) 0.062(4) 0.073(5) 0.042(4) 0.048(4) 0.037(4)
C85 0.081(6) 0.063(5) 0.085(6) 0.042(4) 0.034(4) 0.022(4)
C86 0.082(5) 0.044(4) 0.045(4) 0.021(3) 0.013(4) 0.015(4)
C87 0.086(5) 0.044(4) 0.065(5) 0.008(4) 0.008(4) 0.039(4)
C88 0.065(5) 0.055(4) 0.065(5) 0.018(4) 0.016(4) 0.026(4)
C90 0.047(4) 0.051(4) 0.065(5) 0.009(3) 0.019(4) 0.026(3)
C91 0.078(5) 0.071(5) 0.127(7) 0.058(5) 0.052(5) 0.047(4)
C92 0.099(7) 0.088(6) 0.157(8) 0.063(6) 0.056(6) 0.069(6)
C93 0.069(6) 0.061(5) 0.117(7) 0.021(5) 0.022(5) 0.042(5)
C94 0.072(6) 0.105(7) 0.189(9) 0.052(7) 0.081(6) 0.053(5)
C95 0.077(5) 0.079(5) 0.157(8) 0.063(5) 0.075(6) 0.052(5)
C96 0.100(8) 0.072(6) 0.132(10) 0.020(6) -0.006(7) 0.040(7)
C100 0.058(5) 0.054(4) 0.072(5) 0.034(4) 0.034(4) 0.027(4)
C101 0.044(4) 0.059(4) 0.076(5) 0.020(4) 0.027(4) 0.020(4)
C102 0.051(5) 0.047(4) 0.056(5) 0.006(4) 0.023(4) 0.014(4)
C103 0.076(6) 0.059(5) 0.070(6) 0.024(4) 0.037(5) 0.008(5)
C104 0.045(5) 0.079(5) 0.076(6) 0.017(5) 0.021(4) 0.023(4)
C105 0.060(4) 0.041(4) 0.072(5) 0.031(4) 0.043(4) 0.021(3)
C106 0.054(4) 0.046(4) 0.062(5) 0.021(4) 0.027(4) 0.021(4)
C107 0.065(5) 0.038(4) 0.065(5) 0.020(3) 0.033(4) 0.018(3)
C108 0.108(6) 0.047(5) 0.068(5) 0.018(4) 0.046(5) 0.019(4)
C109 0.091(6) 0.064(5) 0.098(7) 0.020(5) 0.059(5) 0.001(5)
C110 0.041(4) 0.061(4) 0.070(5) 0.020(4) 0.024(4) 0.025(4)
C111 0.047(4) 0.046(4) 0.065(5) 0.012(3) 0.028(4) 0.021(4)
C112 0.045(4) 0.055(4) 0.075(5) 0.021(4) 0.026(4) 0.027(4)
C113 0.064(5) 0.043(4) 0.099(6) 0.012(4) 0.024(4) 0.023(4)
C114 0.040(4) 0.075(5) 0.120(7) 0.006(5) 0.024(4) 0.033(4)
C115 0.051(4) 0.064(4) 0.051(5) 0.015(4) 0.012(4) 0.025(4)
C116 0.057(4) 0.044(4) 0.047(4) 0.017(3) 0.025(4) 0.026(3)
C117 0.051(4) 0.051(4) 0.060(5) 0.018(4) 0.029(4) 0.026(3)
C118 0.061(5) 0.100(6) 0.082(6) 0.016(5) 0.023(5) 0.052(5)
C119 0.063(5) 0.062(4) 0.063(5) 0.014(4) 0.024(4) 0.037(4)
C120 0.056(4) 0.048(4) 0.060(5) 0.017(4) 0.018(4) 0.031(3)
C121 0.050(4) 0.043(4) 0.055(5) 0.023(4) 0.020(3) 0.025(3)
C122 0.053(4) 0.046(4) 0.052(5) 0.023(4) 0.023(3) 0.027(3)
C123 0.063(5) 0.067(5) 0.060(5) 0.020(4) 0.026(4) 0.036(4)
C124 0.094(6) 0.064(5) 0.072(6) 0.016(5) 0.021(5) 0.048(4)
C125 0.053(5) 0.054(4) 0.074(5) 0.029(4) 0.026(4) 0.030(4)
C126 0.050(5) 0.055(4) 0.056(4) 0.021(4) 0.021(4) 0.026(4)
C127 0.060(5) 0.049(4) 0.113(6) 0.009(4) -0.001(5) 0.030(4)
C128 0.040(5) 0.087(6) 0.078(5) 0.013(4) 0.015(4) 0.031(4)
C129 0.059(5) 0.063(4) 0.067(5) 0.023(4) 0.030(4) 0.040(4)
C13 0.080(5) 0.072(5) 0.087(6) 0.028(4) 0.038(4) 0.052(4)
O24 0.172(6) 0.068(4) 0.088(4) 0.032(3) 0.040(4) 0.069(4)
O23 0.120(5) 0.076(4) 0.105(5) 0.048(3) 0.012(4) 0.029(3)
C89 0.107(8) 0.083(7) 0.050(6) 0.026(5) 0.000(5) 0.028(6)
O1S 0.083(4) 0.116(4) 0.085(4) 0.012(3) 0.028(3) 0.024(4)
N1S 0.115(7) 0.111(6) 0.068(5) 0.015(5) 0.043(5) 0.042(5)
C2S 0.133(9) 0.119(8) 0.075(7) -0.008(6) 0.031(7) -0.008(6)
C1S 0.094(7) 0.130(8) 0.076(7) 0.026(6) 0.030(6) 0.041(6)
C3S 0.165(10) 0.155(9) 0.159(10) 0.018(8) 0.066(8) 0.096(8)

loop_
_atom_type_symbol
_atom_type_description
_atom_type_scat_dispersion_real
_atom_type_scat_dispersion_imag
_atom_type_scat_source
C C 0.0033 0.0016 'International Tables Vol C Tables 4.2.6.8 and 6.1.1.4'
H H 0.0000 0.0000 'International Tables Vol C Tables 4.2.6.8 and 6.1.1.4'
N N 0.0061 0.0033 'International Tables Vol C Tables 4.2.6.8 and 6.1.1.4'
O O 0.0106 0.0060 'International Tables Vol C Tables 4.2.6.8 and 6.1.1.4'
Zn Zn 0.2839 1.4301 'International Tables Vol C Tables 4.2.6.8 and 6.1.1.4'

loop_
_geom_angle_atom_site_label_1
_geom_angle_atom_site_label_2
_geom_angle_atom_site_label_3
_geom_angle
_geom_angle_site_symmetry_1
_geom_angle_site_symmetry_3
O1 Zn1 O13 102.22(17) . .
O1 Zn1 N116 112.44(18) . .
O1 Zn1 N120 103.32(18) . .
O13 Zn1 N116 102.78(19) . .
O13 Zn1 N120 110.12(18) . .
N116 Zn1 N120 124.0(2) . .
O10 Zn2 O18 88.93(19) 1_545 1_665
O10 Zn2 O17 127.5(2) 1_545 1_665
O10 Zn2 N106 134.9(2) 1_545 .
O10 Zn2 N110 94.8(2) 1_545 .
O10 Zn2 C41 29.3(3) 1_545 1_545
O10 Zn2 C72 110.2(2) 1_545 1_665
O18 Zn2 C41 108.2(2) 1_665 1_545
O18 Zn2 C72 29.1(2) 1_665 1_665
O17 Zn2 O18 58.21(18) 1_665 1_665
O17 Zn2 C41 156.8(3) 1_665 1_545
O17 Zn2 C72 29.2(2) 1_665 1_665
N106 Zn2 O18 99.13(18) . 1_665
N106 Zn2 O17 92.99(19) . 1_665
N106 Zn2 N110 102.8(2) . .
N106 Zn2 C41 108.4(3) . 1_545
N106 Zn2 C72 96.2(2) . 1_665
N110 Zn2 O18 144.44(18) . 1_665
N110 Zn2 O17 92.8(2) . 1_665
N110 Zn2 C41 90.9(2) . 1_545
N110 Zn2 C72 119.9(2) . 1_665
C41 Zn2 C72 135.1(3) 1_545 1_665
O3 Zn3 C17 29.6(2) 1_545 1_545
O4 Zn3 O3 59.28(19) 1_545 1_545
O4 Zn3 C17 29.7(2) 1_545 1_545
O29 Zn3 O3 155.93(18) . 1_545
O29 Zn3 O4 97.91(19) . 1_545
O29 Zn3 N122 98.90(17) . .
O29 Zn3 N128 98.36(17) . .
O29 Zn3 C17 127.5(3) . 1_545
N122 Zn3 O3 96.00(19) . 1_545
N122 Zn3 O4 108.4(2) . 1_545
N122 Zn3 C17 102.7(2) . 1_545
N128 Zn3 O3 92.85(19) . 1_545
N128 Zn3 O4 131.7(2) . 1_545
N128 Zn3 N122 113.5(2) . .
N128 Zn3 C17 115.2(3) . 1_545
O5 Zn4 O22 121.5(3) 1_556 1_655
O5 Zn4 N129 99.9(2) 1_556 1_666
O5 Zn4 N100 96.2(2) 1_556 .
O5 Zn4 C96 146.3(3) 1_556 1_655
O22 Zn4 N129 100.8(2) 1_655 1_666
O22 Zn4 N100 128.9(3) 1_655 .
O22 Zn4 C96 24.9(3) 1_655 1_655
N129 Zn4 C96 93.5(3) 1_666 1_655
N100 Zn4 N129 105.5(2) . 1_666
N100 Zn4 C96 109.9(3) . 1_655
O8 Zn5 O25 108.21(18) . .
O8 Zn5 N102 115.6(2) . .
O8 Zn5 N105 123.9(2) . .
O25 Zn5 N102 102.48(19) . .
O25 Zn5 N105 101.59(19) . .
N105 Zn5 N102 102.3(2) . .
O12 Zn6 O28 102.88(19) 1_445 .
O12 Zn6 N112 118.7(2) 1_445 .
O12 Zn6 N115 118.9(2) 1_445 .
O12 Zn6 C48 28.3(2) 1_445 1_445
O28 Zn6 N112 101.12(19) . .
O28 Zn6 C48 131.2(2) . 1_445
N112 Zn6 C48 105.3(2) . 1_445
N115 Zn6 O28 100.38(18) . .
N115 Zn6 N112 110.7(2) . .
N115 Zn6 C48 107.4(2) . 1_445
O29 Zn7 N121 99.45(17) . .
O29 Zn7 N127 104.71(17) . .
O29 Zn7 O24 100.6(2) . 1_554
O29 Zn7 C89 127.3(3) . 1_554
N121 Zn7 C89 109.1(2) . 1_554
N127 Zn7 N121 106.2(2) . .
N127 Zn7 C89 108.3(2) . 1_554
O24 Zn7 N121 119.3(2) 1_554 .
O24 Zn7 N127 122.5(2) 1_554 .
O24 Zn7 C89 26.7(2) 1_554 1_554
O16 Zn8 O28 105.66(19) 1_655 .
O16 Zn8 N111 127.5(2) 1_655 .
O16 Zn8 N117 107.72(19) 1_655 .
O16 Zn8 C65 28.69(19) 1_655 1_655
O28 Zn8 N117 101.12(19) . .
O28 Zn8 C65 134.3(2) . 1_655
N111 Zn8 O28 97.28(17) . .
N111 Zn8 N117 113.29(19) . .
N111 Zn8 C65 113.2(2) . 1_655
N117 Zn8 C65 97.1(2) . 1_655
O19 Zn9 O25 107.5(2) . .
O19 Zn9 N101 125.9(2) . .
O19 Zn9 N107 114.7(2) . .
O19 Zn9 C73 28.6(2) . .
O25 Zn9 N101 100.73(19) . .
O25 Zn9 N107 100.58(19) . .
O25 Zn9 C73 136.0(3) . .
N101 Zn9 N107 103.8(2) . .
N101 Zn9 C73 108.4(2) . .
N107 Zn9 C73 103.6(2) . .
C1 O1 Zn1 106.1(4) . .
C17 O3 Zn3 84.3(5) . 1_565
C17 O4 Zn3 95.3(5) . 1_565
C24 O5 Zn4 114.5(6) . 1_554
C25 O8 Zn5 107.6(4) . .
C41 O10 Zn2 99.4(6) . 1_565
C48 O12 Zn6 104.0(5) . 1_665
C49 O13 Zn1 107.6(4) . .
C65 O16 Zn8 103.4(4) . 1_455
C73 O19 Zn9 104.7(5) . .
C96 O22 Zn4 106.6(8) . 1_455
Zn9 O25 Zn5 106.27(19) . .
C72 O18 Zn2 87.1(5) . 1_445
C72 O17 Zn2 93.9(5) . 1_445
Zn8 O28 Zn6 105.32(18) . .
Zn7 O29 Zn3 105.49(16) . .
C125 N129 Zn4 122.6(4) . 1_444
C125 N129 C129 102.1(5) . .
C129 N129 Zn4 125.9(4) . 1_444
C8 N1 C10 115.2(4) . .
C8 N2 C9 115.2(5) . .
C9 N3 C10 114.9(5) . .
C33 N4 C32 115.3(5) . .
C32 N5 C34 114.6(5) . .
C33 N6 C34 116.2(5) . .
C57 N7 C56 113.6(5) . .
C57 N8 C58 114.9(5) . .
C56 N9 C58 114.2(5) . .
C80 N10 C81 114.6(5) . .
C82 N11 C81 114.9(5) . .
C80 N12 C82 113.4(5) . .
C100 N100 Zn4 120.4(4) . .
C100 N100 C101 102.0(5) . .
C101 N100 Zn4 137.1(5) . .
C100 N101 Zn9 126.3(4) . .
C100 N101 C102 101.8(5) . .
C102 N101 Zn9 131.9(4) . .
C102 N102 Zn5 122.2(4) . .
C103 N102 Zn5 124.7(5) . .
C103 N102 C102 111.9(6) . .
C103 N103 C104 117.3(6) . .
H10A N104 H10B 120.0 . .
C104 N104 H10A 120.0 . .
C104 N104 H10B 120.0 . .
C105 N105 Zn5 126.7(4) . .
C105 N105 C106 102.3(5) . .
C106 N105 Zn5 130.8(4) . .
C105 N106 Zn2 122.5(4) . .
C105 N106 C107 101.6(5) . .
C107 N106 Zn2 133.6(4) . .
C106 N107 Zn9 122.8(4) . .
C109 N107 Zn9 122.7(5) . .
C109 N107 C106 111.6(5) . .
C109 N108 C108 119.8(6) . .
H10C N109 H10D 120.0 . .
C108 N109 H10C 120.0 . .
C108 N109 H10D 120.0 . .
C110 N110 Zn2 122.1(4) . .
C110 N110 C112 102.7(5) . .
C112 N110 Zn2 130.9(4) . .
C110 N111 Zn8 126.1(4) . .
C110 N111 C111 102.9(5) . .
C111 N111 Zn8 130.7(4) . .
C111 N112 Zn6 122.3(4) . .
C114 N112 Zn6 124.8(4) . .
C114 N112 C111 112.9(5) . .
C114 N113 C113 117.8(6) . .
H11A N114 H11B 120.0 . .
C113 N114 H11A 120.0 . .
C113 N114 H11B 120.0 . .
C115 N115 Zn6 125.1(4) . .
C115 N115 C117 103.8(5) . .
C117 N115 Zn6 130.9(4) . .
C115 N116 Zn1 115.8(4) . .
C115 N116 C116 104.0(5) . .
C116 N116 Zn1 137.9(4) . .
C117 N117 Zn8 123.1(4) . .
C118 N117 Zn8 125.0(5) . .
C118 N117 C117 111.9(6) . .
C118 N118 C119 118.9(6) . .
H11C N119 H11D 120.0 . .
C119 N119 H11C 120.0 . .
C119 N119 H11D 120.0 . .
C120 N120 Zn1 117.8(4) . .
C120 N120 C122 102.4(5) . .
C122 N120 Zn1 137.7(4) . .
C120 N121 Zn7 125.2(4) . .
C120 N121 C121 101.7(5) . .
C121 N121 Zn7 132.0(4) . .
C121 N122 Zn3 123.2(4) . .
C124 N122 Zn3 125.0(4) . .
C124 N122 C121 111.8(5) . .
C124 N123 C123 116.8(6) . .
H12A N124 H12B 120.0 . .
C123 N124 H12A 120.0 . .
C123 N124 H12B 120.0 . .
H12C N125 H12D 120.0 . .
C128 N125 H12C 120.0 . .
C128 N125 H12D 120.0 . .
C127 N126 C128 118.7(5) . .
C126 N127 Zn7 122.1(4) . .
C127 N127 Zn7 124.5(4) . .
C127 N127 C126 113.5(6) . .
C125 N128 Zn3 124.6(4) . .
C125 N128 C126 104.5(5) . .
C126 N128 Zn3 130.8(4) . .
O1 C1 C2 117.7(5) . .
O2 C1 O1 124.3(6) . .
O2 C1 C2 117.9(6) . .
C3 C2 C1 122.0(5) . .
C3 C2 C7 119.3(5) . .
C7 C2 C1 118.7(5) . .
C2 C3 H3 119.9 . .
C2 C3 C4 120.3(5) . .
C4 C3 H3 119.9 . .
C3 C4 H4 119.8 . .
C3 C4 C5 120.4(5) . .
C5 C4 H4 119.8 . .
C4 C5 C8 120.4(5) . .
C6 C5 C4 119.3(5) . .
C6 C5 C8 120.1(5) . .
C5 C6 H6 120.5 . .
C7 C6 C5 119.0(5) . .
C7 C6 H6 120.5 . .
C2 C7 H7 119.3 . .
C6 C7 C2 121.5(5) . .
C6 C7 H7 119.3 . .
N1 C8 C5 117.1(5) . .
N2 C8 N1 125.0(5) . .
N2 C8 C5 117.9(5) . .
N2 C9 C11 117.1(5) . .
N3 C9 N2 124.8(5) . .
N3 C9 C11 118.1(5) . .
N1 C10 N3 124.5(5) . .
N1 C10 C18 117.8(5) . .
N3 C10 C18 117.7(5) . .
C12 C11 C9 119.6(5) . .
C16 C11 C9 120.9(5) . .
C16 C11 C12 119.5(5) . .
C11 C12 H12 120.2 . .
C11 C12 C13 119.7(6) . .
C13 C12 H12 120.2 . .
C15 C14 C17 120.8(7) . .
C13 C14 C15 117.6(6) . .
C13 C14 C17 121.6(7) . .
C14 C15 H15 118.9 . .
C14 C15 C16 122.1(6) . .
C16 C15 H15 118.9 . .
C11 C16 C15 119.0(6) . .
C11 C16 H16 120.5 . .
C15 C16 H16 120.5 . .
O3 C17 Zn3 66.1(4) . 1_565
O3 C17 O4 120.9(7) . .
O3 C17 C14 119.0(8) . .
O4 C17 Zn3 55.0(4) . 1_565
O4 C17 C14 120.1(8) . .
C14 C17 Zn3 172.8(6) . 1_565
C19 C18 C10 120.6(5) . .
C23 C18 C10 121.3(5) . .
C23 C18 C19 118.1(5) . .
C18 C19 H19 120.3 . .
C18 C19 C20 119.5(6) . .
C20 C19 H19 120.3 . .
C19 C20 H20 119.0 . .
C21 C20 C19 122.0(6) . .
C21 C20 H20 119.0 . .
C20 C21 C22 117.8(6) . .
C20 C21 C24 120.9(7) . .
C22 C21 C24 121.3(7) . .
C21 C22 H22 119.6 . .
C23 C22 C21 120.9(6) . .
C23 C22 H22 119.6 . .
C18 C23 C22 121.7(6) . .
C18 C23 H23 119.1 . .
C22 C23 H23 119.1 . .
O5 C24 O6 122.3(8) . .
O5 C24 C21 119.3(9) . .
O6 C24 C21 118.3(9) . .
O7 C25 O8 122.0(6) . .
O7 C25 C26 121.4(7) . .
O8 C25 C26 116.5(7) . .
C27 C26 C25 121.9(6) . .
C31 C26 C25 118.7(6) . .
C31 C26 C27 119.4(6) . .
C26 C27 H27 120.4 . .
C28 C27 C26 119.2(6) . .
C28 C27 H27 120.4 . .
C27 C28 H28 119.3 . .
C29 C28 C27 121.3(6) . .
C29 C28 H28 119.3 . .
C28 C29 C30 118.9(5) . .
C28 C29 C32 121.9(5) . .
C30 C29 C32 119.2(5) . .
C29 C30 H30 119.7 . .
C31 C30 C29 120.5(6) . .
C31 C30 H30 119.7 . .
C26 C31 C30 120.5(6) . .
C26 C31 H31 119.8 . .
C30 C31 H31 119.8 . .
N4 C32 C29 118.3(5) . .
N5 C32 N4 125.9(5) . .
N5 C32 C29 115.8(5) . .
N4 C33 N6 123.4(5) . .
N4 C33 C35 120.0(5) . .
N6 C33 C35 116.6(5) . .
N5 C34 N6 124.3(5) . .
N5 C34 C42 118.2(5) . .
N6 C34 C42 117.5(5) . .
C36 C35 C33 121.0(5) . .
C36 C35 C40 118.6(5) . .
C40 C35 C33 120.2(5) . .
C35 C36 H36 119.0 . .
C37 C36 C35 121.9(6) . .
C37 C36 H36 119.0 . .
C36 C37 H37 120.1 . .
C38 C37 C36 119.8(7) . .
C38 C37 H37 120.1 . .
C37 C38 C39 119.7(6) . .
C37 C38 C41 118.6(8) . .
C39 C38 C41 121.7(8) . .
C38 C39 H39 119.5 . .
C38 C39 C40 121.1(6) . .
C40 C39 H39 119.5 . .
C35 C40 C39 118.8(6) . .
C35 C40 H40 120.6 . .
C39 C40 H40 120.6 . .
O9 C41 Zn2 75.8(5) . 1_565
O9 C41 O10 126.5(8) . .
O9 C41 C38 117.9(9) . .
O10 C41 Zn2 51.3(4) . 1_565
O10 C41 C38 115.3(9) . .
C38 C41 Zn2 161.5(7) . 1_565
C43 C42 C34 121.2(5) . .
C47 C42 C34 119.9(5) . .
C47 C42 C43 118.9(5) . .
C42 C43 H43 119.7 . .
C44 C43 C42 120.5(6) . .
C44 C43 H43 119.7 . .
C43 C44 H44 119.9 . .
C43 C44 C45 120.3(6) . .
C45 C44 H44 119.9 . .
C44 C45 C48 120.1(7) . .
C46 C45 C44 119.3(6) . .
C46 C45 C48 120.6(7) . .
C45 C46 H46 119.5 . .
C45 C46 C47 121.0(6) . .
C47 C46 H46 119.5 . .
C42 C47 H47 120.0 . .
C46 C47 C42 119.9(6) . .
C46 C47 H47 120.0 . .
O11 C48 Zn6 76.3(4) . 1_665
O11 C48 C45 118.7(7) . .
O12 C48 Zn6 47.7(3) . 1_665
O12 C48 O11 123.9(7) . .
O12 C48 C45 117.4(8) . .
C45 C48 Zn6 164.2(6) . 1_665
O13 C49 C50 118.2(6) . .
O14 C49 O13 123.2(6) . .
O14 C49 C50 118.6(6) . .
C51 C50 C49 122.9(6) . .
C51 C50 C55 117.4(6) . .
C55 C50 C49 119.8(6) . .
C50 C51 H51 119.6 . .
C50 C51 C52 120.8(6) . .
C52 C51 H51 119.6 . .
C51 C52 H52 119.4 . .
C53 C52 C51 121.1(6) . .
C53 C52 H52 119.4 . .
C52 C53 C56 122.1(5) . .
C54 C53 C52 118.1(6) . .
C54 C53 C56 119.6(5) . .
C53 C54 H54 119.5 . .
C53 C54 C55 121.0(6) . .
C55 C54 H54 119.5 . .
C50 C55 H55 119.2 . .
C54 C55 C50 121.6(6) . .
C54 C55 H55 119.2 . .
N7 C56 C53 116.7(5) . .
N9 C56 N7 125.6(5) . .
N9 C56 C53 117.6(5) . .
N7 C57 C59 116.1(5) . .
N8 C57 N7 125.7(5) . .
N8 C57 C59 118.2(5) . .
N8 C58 N9 125.8(5) . .
N8 C58 C66 118.7(5) . .
N9 C58 C66 115.4(5) . .
C60 C59 C57 120.9(5) . .
C64 C59 C57 121.0(5) . .
C64 C59 C60 118.0(5) . .
C59 C60 H60 119.9 . .
C61 C60 C59 120.2(6) . .
C61 C60 H60 119.9 . .
C60 C61 H61 119.3 . .
C60 C61 C62 121.3(6) . .
C62 C61 H61 119.3 . .
C61 C62 C63 119.4(5) . .
C61 C62 C65 120.3(6) . .
C63 C62 C65 120.2(6) . .
C62 C63 H63 120.6 . .
C64 C63 C62 118.9(6) . .
C64 C63 H63 120.6 . .
C59 C64 H64 118.9 . .
C63 C64 C59 122.2(6) . .
C63 C64 H64 118.9 . .
O15 C65 Zn8 74.4(4) . 1_455
O15 C65 O16 121.4(6) . .
O15 C65 C62 119.8(7) . .
O16 C65 Zn8 48.0(3) . 1_455
O16 C65 C62 118.7(7) . .
C62 C65 Zn8 161.1(5) . 1_455
C67 C66 C58 118.7(5) . .
C71 C66 C58 122.6(5) . .
C71 C66 C67 118.6(5) . .
C66 C67 H67 120.3 . .
C66 C67 C68 119.5(6) . .
C68 C67 H67 120.3 . .
C67 C68 H68 119.1 . .
C69 C68 C67 121.7(6) . .
C69 C68 H68 119.1 . .
C68 C69 C70 118.5(6) . .
C68 C69 C72 120.0(6) . .
C70 C69 C72 121.5(6) . .
C69 C70 H70 120.2 . .
C71 C70 C69 119.6(5) . .
C71 C70 H70 120.2 . .
C66 C71 C70 122.0(6) . .
C66 C71 H71 119.0 . .
C70 C71 H71 119.0 . .
O18 C72 Zn2 63.9(4) . 1_445
O18 C72 O17 120.8(7) . .
O18 C72 C69 120.9(8) . .
O17 C72 Zn2 57.0(4) . 1_445
O17 C72 C69 118.3(7) . .
C69 C72 Zn2 174.8(6) . 1_445
O19 C73 Zn9 46.7(3) . .
O19 C73 C74 117.5(8) . .
O20 C73 Zn9 76.1(5) . .
O20 C73 O19 122.9(7) . .
O20 C73 C74 119.6(8) . .
C74 C73 Zn9 164.1(7) . .
C75 C74 C73 120.3(8) . .
C79 C74 C73 119.6(7) . .
C79 C74 C75 120.1(6) . .
C74 C75 H75 118.9 . .
C74 C75 C76 122.2(6) . .
C76 C75 H75 118.9 . .
C75 C76 H76 121.1 . .
C77 C76 C75 117.8(6) . .
C77 C76 H76 121.1 . .
C76 C77 C80 120.1(6) . .
C78 C77 C76 119.4(6) . .
C78 C77 C80 120.5(6) . .
C77 C78 H78 119.9 . .
C77 C78 C79 120.3(6) . .
C79 C78 H78 119.9 . .
C74 C79 C78 120.2(6) . .
C74 C79 H79 119.9 . .
C78 C79 H79 119.9 . .
N10 C80 N12 126.0(5) . .
N10 C80 C77 118.0(5) . .
N12 C80 C77 116.0(5) . .
N10 C81 C90 117.9(5) . .
N11 C81 N10 124.9(5) . .
N11 C81 C90 117.2(5) . .
N11 C82 N12 126.1(5) . .
N11 C82 C83 116.5(5) . .
N12 C82 C83 117.4(5) . .
C84 C83 C82 119.7(5) . .
C88 C83 C82 120.8(6) . .
C88 C83 C84 119.6(6) . .
C83 C84 H84 119.7 . .
C85 C84 C83 120.6(6) . .
C85 C84 H84 119.7 . .
C84 C85 H85 119.6 . .
C84 C85 C86 120.7(7) . .
C86 C85 H85 119.6 . .
C85 C86 C89 123.2(7) . .
C87 C86 C85 120.9(6) . .
C87 C86 C89 116.0(7) . .
C86 C87 H87 120.7 . .
C86 C87 C88 118.6(6) . .
C88 C87 H87 120.7 . .
C83 C88 C87 119.7(6) . .
C83 C88 H88 120.1 . .
C87 C88 H88 120.1 . .
C91 C90 C81 120.7(6) . .
C91 C90 C95 119.9(6) . .
C95 C90 C81 119.3(6) . .
C90 C91 H91 120.1 . .
C92 C91 C90 119.8(7) . .
C92 C91 H91 120.1 . .
C91 C92 H92 118.7 . .
C93 C92 C91 122.7(7) . .
C93 C92 H92 118.7 . .
C92 C93 C94 117.9(7) . .
C92 C93 C96 124.0(8) . .
C94 C93 C96 117.9(8) . .
C93 C94 H94 118.8 . .
C93 C94 C95 122.5(7) . .
C95 C94 H94 118.8 . .
C90 C95 C94 117.0(6) . .
C90 C95 H95 121.5 . .
C94 C95 H95 121.5 . .
O21 C96 Zn4 76.6(5) . 1_455
O21 C96 C93 109.5(10) . .
O22 C96 Zn4 48.5(6) . 1_455
O22 C96 O21 124.4(11) . .
O22 C96 C93 126.0(10) . .
C93 C96 Zn4 171.5(7) . 1_455
N100 C100 N101 117.9(5) . .
N100 C100 H100 121.0 . .
N101 C100 H100 121.0 . .
N100 C101 C104 134.7(7) . .
C102 C101 N100 109.0(6) . .
C102 C101 C104 116.3(7) . .
N101 C102 N102 126.4(6) . .
N101 C102 C101 109.2(6) . .
C101 C102 N102 124.2(6) . .
N102 C103 H103 115.1 . .
N103 C103 N102 129.8(7) . .
N103 C103 H103 115.1 . .
N103 C104 C101 120.4(7) . .
N104 C104 N103 116.7(7) . .
N104 C104 C101 122.9(7) . .
N105 C105 N106 117.8(5) . .
N105 C105 H105 121.1 . .
N106 C105 H105 121.1 . .
N105 C106 N107 126.0(6) . .
C107 C106 N105 110.0(5) . .
C107 C106 N107 124.0(6) . .
N106 C107 C108 132.8(6) . .
C106 C107 N106 108.4(5) . .
C106 C107 C108 118.8(6) . .
N108 C108 C107 116.7(6) . .
N109 C108 N108 118.6(6) . .
N109 C108 C107 124.5(7) . .
N107 C109 H109 115.6 . .
N108 C109 N107 128.8(7) . .
N108 C109 H109 115.6 . .
N110 C110 N111 116.9(5) . .
N110 C110 H110 121.5 . .
N111 C110 H110 121.5 . .
N112 C111 N111 127.7(6) . .
N112 C111 C112 123.7(5) . .
C112 C111 N111 108.6(5) . .
N110 C112 C113 133.6(6) . .
C111 C112 N110 108.8(5) . .
C111 C112 C113 117.6(6) . .
N113 C113 C112 119.1(6) . .
N114 C113 N113 117.8(6) . .
N114 C113 C112 123.1(6) . .
N112 C114 H114 115.6 . .
N113 C114 N112 128.8(6) . .
N113 C114 H114 115.6 . .
N115 C115 H115 122.5 . .
N116 C115 N115 115.0(5) . .
N116 C115 H115 122.5 . .
N116 C116 C119 134.0(6) . .
C117 C116 N116 108.3(5) . .
C117 C116 C119 117.6(6) . .
N115 C117 C116 108.9(6) . .
N117 C117 N115 126.7(6) . .
N117 C117 C116 124.4(5) . .
N117 C118 H118 115.7 . .
N118 C118 N117 128.6(6) . .
N118 C118 H118 115.7 . .
N118 C119 C116 118.3(6) . .
N119 C119 N118 117.3(6) . .
N119 C119 C116 124.3(6) . .
N120 C120 N121 117.2(5) . .
N120 C120 H120 121.4 . .
N121 C120 H120 121.4 . .
N121 C121 N122 124.7(6) . .
C122 C121 N121 110.5(5) . .
C122 C121 N122 124.8(5) . .
N120 C122 C123 134.1(6) . .
C121 C122 N120 108.2(5) . .
C121 C122 C123 117.6(6) . .
N123 C123 C122 119.5(6) . .
N124 C123 N123 117.8(6) . .
N124 C123 C122 122.8(6) . .
N122 C124 N123 129.4(6) . .
N122 C124 H124 115.3 . .
N123 C124 H124 115.3 . .
N129 C125 N128 115.8(5) . .
N129 C125 H125 122.1 . .
N128 C125 H125 122.1 . .
N127 C126 N128 128.0(6) . .
N127 C126 C129 124.8(5) . .
N128 C126 C129 107.1(5) . .
N126 C127 N127 128.8(6) . .
N126 C127 H127 115.6 . .
N127 C127 H127 115.6 . .
N125 C128 N126 120.5(6) . .
N125 C128 C129 121.7(7) . .
N126 C128 C129 117.7(6) . .
N129 C129 C126 110.4(5) . .
N129 C129 C128 133.3(7) . .
C126 C129 C128 116.3(6) . .
C12 C13 H13 119.0 . .
C14 C13 C12 122.1(6) . .
C14 C13 H13 119.0 . .
C89 O24 Zn7 105.2(6) . 1_556
C86 C89 Zn7 169.0(7) . 1_556
O24 C89 Zn7 48.2(4) . 1_556
O24 C89 C86 122.1(9) . .
O24 C89 O23 122.7(8) . .
O23 C89 Zn7 74.8(5) . 1_556
O23 C89 C86 115.1(8) . .
C1S N1S C2S 120.0(8) . .
C1S N1S C3S 119.0(9) . .
C3S N1S C2S 120.6(8) . .
N1S C2S H2SA 109.5 . .
N1S C2S H2SB 109.5 . .
N1S C2S H2SC 109.5 . .
H2SA C2S H2SB 109.5 . .
H2SA C2S H2SC 109.5 . .
H2SB C2S H2SC 109.5 . .
O1S C1S N1S 124.7(9) . .
O1S C1S H1S 117.6 . .
N1S C1S H1S 117.7 . .
N1S C3S H3SA 109.5 . .
N1S C3S H3SB 109.5 . .
N1S C3S H3SC 109.5 . .
H3SA C3S H3SB 109.5 . .
H3SA C3S H3SC 109.5 . .
H3SB C3S H3SC 109.5 . .

loop_
_geom_bond_atom_site_label_1
_geom_bond_atom_site_label_2
_geom_bond_distance
_geom_bond_site_symmetry_2
Zn1 O1 1.992(4) .
Zn1 O13 1.993(4) .
Zn1 N116 1.998(5) .
Zn1 N120 2.013(5) .
Zn2 O10 2.014(5) 1_545
Zn2 O18 2.312(5) 1_665
Zn2 O17 2.162(5) 1_665
Zn2 N106 2.039(5) .
Zn2 N110 2.061(5) .
Zn2 C41 2.546(8) 1_545
Zn2 C72 2.572(7) 1_665
Zn3 O3 2.287(5) 1_545
Zn3 O4 2.048(5) 1_545
Zn3 O29 2.002(3) .
Zn3 N122 2.033(5) .
Zn3 N128 2.017(5) .
Zn3 C17 2.490(7) 1_545
Zn4 O5 1.967(5) 1_556
Zn4 O22 1.990(6) 1_655
Zn4 N129 2.041(5) 1_666
Zn4 N100 2.024(5) .
Zn4 C96 2.546(10) 1_655
Zn5 O8 1.932(4) .
Zn5 O25 2.014(4) .
Zn5 N102 2.028(5) .
Zn5 N105 2.017(5) .
Zn6 O12 1.944(4) 1_445
Zn6 O28 2.002(4) .
Zn6 N112 2.011(5) .
Zn6 N115 2.001(5) .
Zn6 C48 2.548(7) 1_445
Zn7 O29 1.970(3) .
Zn7 N121 2.000(5) .
Zn7 N127 1.999(5) .
Zn7 O24 1.985(5) 1_554
Zn7 C89 2.571(8) 1_554
Zn8 O16 1.955(4) 1_655
Zn8 O28 2.000(4) .
Zn8 N111 2.000(5) .
Zn8 N117 2.045(5) .
Zn8 C65 2.562(7) 1_655
Zn9 O19 1.943(4) .
Zn9 O25 2.006(4) .
Zn9 N101 2.019(5) .
Zn9 N107 2.023(5) .
Zn9 C73 2.581(8) .
O1 C1 1.273(7) .
O2 C1 1.228(6) .
O3 Zn3 2.287(5) 1_565
O3 C17 1.236(9) .
O4 Zn3 2.048(5) 1_565
O4 C17 1.240(9) .
O5 Zn4 1.967(5) 1_554
O5 C24 1.206(9) .
O6 C24 1.257(9) .
O7 C25 1.220(7) .
O8 C25 1.271(7) .
O9 C41 1.214(11) .
O10 Zn2 2.014(5) 1_565
O10 C41 1.264(10) .
O11 C48 1.261(8) .
O12 Zn6 1.944(4) 1_665
O12 C48 1.245(8) .
O13 C49 1.272(7) .
O14 C49 1.235(7) .
O15 C65 1.257(7) .
O16 Zn8 1.955(4) 1_455
O16 C65 1.264(7) .
O19 C73 1.276(9) .
O20 C73 1.239(9) .
O21 C96 1.301(10) .
O22 Zn4 1.990(6) 1_455
O22 C96 1.119(11) .
O18 Zn2 2.312(5) 1_445
O18 C72 1.251(8) .
O17 Zn2 2.162(5) 1_445
O17 C72 1.257(8) .
N129 Zn4 2.041(5) 1_444
N129 C125 1.337(7) .
N129 C129 1.380(7) .
N1 C8 1.329(6) .
N1 C10 1.333(6) .
N2 C8 1.318(6) .
N2 C9 1.338(6) .
N3 C9 1.332(6) .
N3 C10 1.334(6) .
N4 C32 1.347(6) .
N4 C33 1.331(6) .
N5 C32 1.330(6) .
N5 C34 1.332(6) .
N6 C33 1.346(6) .
N6 C34 1.348(6) .
N7 C56 1.350(6) .
N7 C57 1.345(7) .
N8 C57 1.316(6) .
N8 C58 1.321(6) .
N9 C56 1.321(6) .
N9 C58 1.340(6) .
N10 C80 1.321(6) .
N10 C81 1.350(6) .
N11 C81 1.339(6) .
N11 C82 1.308(6) .
N12 C80 1.343(6) .
N12 C82 1.359(7) .
N100 C100 1.320(7) .
N100 C101 1.386(7) .
N101 C100 1.343(7) .
N101 C102 1.375(7) .
N102 C102 1.379(7) .
N102 C103 1.342(8) .
N103 C103 1.298(8) .
N103 C104 1.347(8) .
N104 H10A 0.8800 .
N104 H10B 0.8800 .
N104 C104 1.321(8) .
N105 C105 1.317(6) .
N105 C106 1.356(7) .
N106 C105 1.318(7) .
N106 C107 1.390(7) .
N107 C106 1.383(7) .
N107 C109 1.338(8) .
N108 C108 1.349(8) .
N108 C109 1.303(8) .
N109 H10C 0.8800 .
N109 H10D 0.8800 .
N109 C108 1.322(8) .
N110 C110 1.317(6) .
N110 C112 1.392(7) .
N111 C110 1.340(7) .
N111 C111 1.378(6) .
N112 C111 1.358(7) .
N112 C114 1.352(7) .
N113 C113 1.348(7) .
N113 C114 1.309(7) .
N114 H11A 0.8800 .
N114 H11B 0.8800 .
N114 C113 1.323(7) .
N115 C115 1.342(7) .
N115 C117 1.371(7) .
N116 C115 1.331(7) .
N116 C116 1.380(7) .
N117 C117 1.360(7) .
N117 C118 1.350(7) .
N118 C118 1.305(8) .
N118 C119 1.342(7) .
N119 H11C 0.8800 .
N119 H11D 0.8800 .
N119 C119 1.327(7) .
N120 C120 1.322(7) .
N120 C122 1.373(6) .
N121 C120 1.325(6) .
N121 C121 1.359(6) .
N122 C121 1.367(7) .
N122 C124 1.329(7) .
N123 C123 1.345(7) .
N123 C124 1.332(7) .
N124 H12A 0.8800 .
N124 H12B 0.8800 .
N124 C123 1.332(7) .
N125 H12C 0.8800 .
N125 H12D 0.8800 .
N125 C128 1.338(7) .
N126 C127 1.307(7) .
N126 C128 1.354(8) .
N127 C126 1.338(7) .
N127 C127 1.314(7) .
N128 C125 1.340(7) .
N128 C126 1.369(6) .
C1 C2 1.518(7) .
C2 C3 1.372(7) .
C2 C7 1.383(7) .
C3 H3 0.9500 .
C3 C4 1.375(7) .
C4 H4 0.9500 .
C4 C5 1.399(7) .
C5 C6 1.387(7) .
C5 C8 1.470(7) .
C6 H6 0.9500 .
C6 C7 1.381(7) .
C7 H7 0.9500 .
C9 C11 1.487(7) .
C10 C18 1.465(7) .
C11 C12 1.376(7) .
C11 C16 1.363(7) .
C12 H12 0.9500 .
C12 C13 1.381(7) .
C14 C15 1.369(8) .
C14 C17 1.488(8) .
C14 C13 1.349(8) .
C15 H15 0.9500 .
C15 C16 1.390(7) .
C16 H16 0.9500 .
C17 Zn3 2.490(7) 1_565
C18 C19 1.394(7) .
C18 C23 1.370(7) .
C19 H19 0.9500 .
C19 C20 1.400(8) .
C20 H20 0.9500 .
C20 C21 1.360(8) .
C21 C22 1.389(8) .
C21 C24 1.509(9) .
C22 H22 0.9500 .
C22 C23 1.374(8) .
C23 H23 0.9500 .
C25 C26 1.502(8) .
C26 C27 1.386(8) .
C26 C31 1.367(8) .
C27 H27 0.9500 .
C27 C28 1.374(7) .
C28 H28 0.9500 .
C28 C29 1.364(7) .
C29 C30 1.373(7) .
C29 C32 1.490(7) .
C30 H30 0.9500 .
C30 C31 1.369(7) .
C31 H31 0.9500 .
C33 C35 1.441(7) .
C34 C42 1.477(7) .
C35 C36 1.389(7) .
C35 C40 1.396(7) .
C36 H36 0.9500 .
C36 C37 1.372(7) .
C37 H37 0.9500 .
C37 C38 1.368(8) .
C38 C39 1.384(9) .
C38 C41 1.554(9) .
C39 H39 0.9500 .
C39 C40 1.400(8) .
C40 H40 0.9500 .
C41 Zn2 2.546(8) 1_565
C42 C43 1.386(7) .
C42 C47 1.381(7) .
C43 H43 0.9500 .
C43 C44 1.354(8) .
C44 H44 0.9500 .
C44 C45 1.391(8) .
C45 C46 1.353(8) .
C45 C48 1.514(9) .
C46 H46 0.9500 .
C46 C47 1.373(7) .
C47 H47 0.9500 .
C48 Zn6 2.548(7) 1_665
C49 C50 1.488(8) .
C50 C51 1.363(7) .
C50 C55 1.379(8) .
C51 H51 0.9500 .
C51 C52 1.390(7) .
C52 H52 0.9500 .
C52 C53 1.370(7) .
C53 C54 1.353(7) .
C53 C56 1.485(7) .
C54 H54 0.9500 .
C54 C55 1.375(8) .
C55 H55 0.9500 .
C57 C59 1.468(7) .
C58 C66 1.479(7) .
C59 C60 1.407(7) .
C59 C64 1.385(7) .
C60 H60 0.9500 .
C60 C61 1.358(7) .
C61 H61 0.9500 .
C61 C62 1.379(8) .
C62 C63 1.406(8) .
C62 C65 1.502(8) .
C63 H63 0.9500 .
C63 C64 1.366(7) .
C64 H64 0.9500 .
C65 Zn8 2.562(7) 1_455
C66 C67 1.367(8) .
C66 C71 1.359(7) .
C67 H67 0.9500 .
C67 C68 1.388(8) .
C68 H68 0.9500 .
C68 C69 1.352(8) .
C69 C70 1.380(7) .
C69 C72 1.500(8) .
C70 H70 0.9500 .
C70 C71 1.370(7) .
C71 H71 0.9500 .
C72 Zn2 2.572(7) 1_445
C73 C74 1.525(9) .
C74 C75 1.350(8) .
C74 C79 1.335(8) .
C75 H75 0.9500 .
C75 C76 1.391(8) .
C76 H76 0.9500 .
C76 C77 1.386(7) .
C77 C78 1.380(7) .
C77 C80 1.486(7) .
C78 H78 0.9500 .
C78 C79 1.389(8) .
C79 H79 0.9500 .
C81 C90 1.498(7) .
C82 C83 1.497(7) .
C83 C84 1.372(7) .
C83 C88 1.369(7) .
C84 H84 0.9500 .
C84 C85 1.352(8) .
C85 H85 0.9500 .
C85 C86 1.362(8) .
C86 C87 1.358(8) .
C86 C89 1.508(9) .
C87 H87 0.9500 .
C87 C88 1.417(8) .
C88 H88 0.9500 .
C90 C91 1.376(8) .
C90 C95 1.378(8) .
C91 H91 0.9500 .
C91 C92 1.344(8) .
C92 H92 0.9500 .
C92 C93 1.340(9) .
C93 C94 1.351(9) .
C93 C96 1.553(11) .
C94 H94 0.9500 .
C94 C95 1.401(9) .
C95 H95 0.9500 .
C96 Zn4 2.546(10) 1_455
C100 H100 0.9500 .
C101 C102 1.376(8) .
C101 C104 1.412(8) .
C103 H103 0.9500 .
C105 H105 0.9500 .
C106 C107 1.355(7) .
C107 C108 1.419(8) .
C109 H109 0.9500 .
C110 H110 0.9500 .
C111 C112 1.376(8) .
C112 C113 1.417(8) .
C114 H114 0.9500 .
C115 H115 0.9500 .
C116 C117 1.376(8) .
C116 C119 1.408(8) .
C118 H118 0.9500 .
C120 H120 0.9500 .
C121 C122 1.353(7) .
C122 C123 1.403(8) .
C124 H124 0.9500 .
C125 H125 0.9500 .
C126 C129 1.383(8) .
C127 H127 0.9500 .
C128 C129 1.433(8) .
C13 H13 0.9500 .
O24 Zn7 1.985(5) 1_556
O24 C89 1.196(9) .
O23 C89 1.277(9) .
C89 Zn7 2.571(8) 1_556
O1S C1S 1.295(9) .
N1S C2S 1.467(10) .
N1S C1S 1.319(9) .
N1S C3S 1.417(9) .
C2S H2SA 0.9800 .
C2S H2SB 0.9800 .
C2S H2SC 0.9800 .
C1S H1S 0.9500 .
C3S H3SA 0.9800 .
C3S H3SB 0.9800 .
C3S H3SC 0.9800 .

loop_
_geom_torsion_atom_site_label_1
_geom_torsion_atom_site_label_2
_geom_torsion_atom_site_label_3
_geom_torsion_atom_site_label_4
_geom_torsion
_geom_torsion_site_symmetry_1
_geom_torsion_site_symmetry_4
Zn1 O1 C1 O2 -0.4(8) . .
Zn1 O1 C1 C2 -179.8(4) . .
Zn1 O13 C49 O14 0.8(8) . .
Zn1 O13 C49 C50 -179.4(5) . .
Zn1 N116 C115 N115 165.9(4) . .
Zn1 N116 C116 C117 -160.9(5) . .
Zn1 N116 C116 C119 21.9(10) . .
Zn1 N120 C120 N121 165.2(4) . .
Zn1 N120 C122 C121 -161.0(4) . .
Zn1 N120 C122 C123 16.9(11) . .
Zn2 O10 C41 O9 -9.8(11) 1_565 .
Zn2 O10 C41 C38 164.8(5) 1_565 .
Zn2 O18 C72 O17 -2.6(7) 1_445 .
Zn2 O18 C72 C69 177.6(5) 1_445 .
Zn2 O17 C72 O18 2.8(7) 1_445 .
Zn2 O17 C72 C69 -177.4(5) 1_445 .
Zn2 N106 C105 N105 164.9(4) . .
Zn2 N106 C107 C106 -161.6(4) . .
Zn2 N106 C107 C108 19.5(11) . .
Zn2 N110 C110 N111 160.2(4) . .
Zn2 N110 C112 C111 -155.8(4) . .
Zn2 N110 C112 C113 25.1(10) . .
Zn3 O3 C17 O4 -4.3(8) 1_565 .
Zn3 O3 C17 C14 174.3(6) 1_565 .
Zn3 O4 C17 O3 4.8(8) 1_565 .
Zn3 O4 C17 C14 -173.8(6) 1_565 .
Zn3 N122 C121 N121 -4.1(8) . .
Zn3 N122 C121 C122 175.1(4) . .
Zn3 N122 C124 N123 -177.2(6) . .
Zn3 N128 C125 N129 -177.8(4) . .
Zn3 N128 C126 N127 -2.1(9) . .
Zn3 N128 C126 C129 178.2(4) . .
Zn4 O5 C24 O6 -1.9(12) 1_554 .
Zn4 O5 C24 C21 -177.7(5) 1_554 .
Zn4 O22 C96 O21 -10.8(14) 1_455 .
Zn4 O22 C96 C93 171.7(7) 1_455 .
Zn4 N129 C125 N128 148.0(4) 1_444 .
Zn4 N129 C129 C126 -145.2(4) 1_444 .
Zn4 N129 C129 C128 37.2(9) 1_444 .
Zn4 N100 C100 N101 173.3(4) . .
Zn4 N100 C101 C102 -170.3(4) . .
Zn4 N100 C101 C104 9.0(11) . .
Zn5 O8 C25 O7 1.9(9) . .
Zn5 O8 C25 C26 -175.9(4) . .
Zn5 N102 C102 N101 -10.9(8) . .
Zn5 N102 C102 C101 163.8(5) . .
Zn5 N102 C103 N103 -165.6(6) . .
Zn5 N105 C105 N106 174.4(4) . .
Zn5 N105 C106 N107 4.3(9) . .
Zn5 N105 C106 C107 -173.6(4) . .
Zn6 O12 C48 O11 4.1(8) 1_665 .
Zn6 O12 C48 C45 -173.5(5) 1_665 .
Zn6 N112 C111 N111 0.0(9) . .
Zn6 N112 C111 C112 177.2(5) . .
Zn6 N112 C114 N113 -176.9(6) . .
Zn6 N115 C115 N116 -174.8(4) . .
Zn6 N115 C117 N117 -6.5(9) . .
Zn6 N115 C117 C116 174.2(4) . .
Zn7 N121 C120 N120 -168.5(4) . .
Zn7 N121 C121 N122 -12.7(9) . .
Zn7 N121 C121 C122 168.0(4) . .
Zn7 N127 C126 N128 -0.6(9) . .
Zn7 N127 C126 C129 179.1(5) . .
Zn7 N127 C127 N126 -174.8(6) . .
Zn7 O24 C89 C86 -173.5(6) 1_556 .
Zn7 O24 C89 O23 6.3(10) 1_556 .
Zn8 O16 C65 O15 12.9(8) 1_455 .
Zn8 O16 C65 C62 -163.5(5) 1_455 .
Zn8 N111 C110 N110 -177.3(4) . .
Zn8 N111 C111 N112 -5.3(9) . .
Zn8 N111 C111 C112 177.1(4) . .
Zn8 N117 C117 N115 -4.1(8) . .
Zn8 N117 C117 C116 175.1(4) . .
Zn8 N117 C118 N118 -173.8(6) . .
Zn9 O19 C73 O20 1.5(10) . .
Zn9 O19 C73 C74 -177.1(5) . .
Zn9 N101 C100 N100 178.2(4) . .
Zn9 N101 C102 N102 -2.2(9) . .
Zn9 N101 C102 C101 -177.6(4) . .
Zn9 N107 C106 N105 -20.4(9) . .
Zn9 N107 C106 C107 157.2(5) . .
Zn9 N107 C109 N108 -156.5(7) . .
Zn9 C73 C74 C75 -10(2) . .
Zn9 C73 C74 C79 169.0(16) . .
O1 Zn1 O13 C49 175.1(4) . .
O1 Zn1 N116 C115 98.1(4) . .
O1 Zn1 N116 C116 -102.7(6) . .
O1 Zn1 N120 C120 -13.2(5) . .
O1 Zn1 N120 C122 146.7(6) . .
O1 C1 C2 C3 11.4(9) . .
O1 C1 C2 C7 -171.8(6) . .
O2 C1 C2 C3 -168.0(6) . .
O2 C1 C2 C7 8.8(9) . .
O3 Zn3 O29 Zn7 169.1(3) 1_545 .
O3 Zn3 N122 C121 -156.2(5) 1_545 .
O3 Zn3 N122 C124 22.5(6) 1_545 .
O3 Zn3 N128 C125 -10.3(5) 1_545 .
O3 Zn3 N128 C126 174.4(5) 1_545 .
O4 Zn3 O29 Zn7 -173.5(2) 1_545 .
O4 Zn3 N122 C121 144.2(5) 1_545 .
O4 Zn3 N122 C124 -37.1(6) 1_545 .
O4 Zn3 N128 C125 39.8(6) 1_545 .
O4 Zn3 N128 C126 -135.5(5) 1_545 .
O5 Zn4 N100 C100 -30.3(5) 1_556 .
O5 Zn4 N100 C101 139.8(6) 1_556 .
O7 C25 C26 C27 -178.8(7) . .
O7 C25 C26 C31 0.5(10) . .
O8 Zn5 O25 Zn9 179.1(2) . .
O8 Zn5 N102 C102 160.0(4) . .
O8 Zn5 N102 C103 -33.4(6) . .
O8 Zn5 N105 C105 44.8(6) . .
O8 Zn5 N105 C106 -141.6(5) . .
O8 C25 C26 C27 -0.9(10) . .
O8 C25 C26 C31 178.3(6) . .
O10 Zn2 N106 C105 117.1(5) 1_545 .
O10 Zn2 N106 C107 -83.4(6) 1_545 .
O10 Zn2 N110 C110 15.9(5) 1_545 .
O10 Zn2 N110 C112 168.5(5) 1_545 .
O12 Zn6 O28 Zn8 174.83(19) 1_445 .
O12 Zn6 N112 C111 146.7(5) 1_445 .
O12 Zn6 N112 C114 -33.7(6) 1_445 .
O12 Zn6 N115 C115 41.3(5) 1_445 .
O12 Zn6 N115 C117 -131.8(5) 1_445 .
O13 Zn1 O1 C1 -178.4(4) . .
O13 Zn1 N116 C115 -11.1(4) . .
O13 Zn1 N116 C116 148.1(6) . .
O13 Zn1 N120 C120 95.4(4) . .
O13 Zn1 N120 C122 -104.7(6) . .
O13 C49 C50 C51 -4.1(10) . .
O13 C49 C50 C55 176.0(6) . .
O14 C49 C50 C51 175.7(7) . .
O14 C49 C50 C55 -4.2(10) . .
O16 Zn8 O28 Zn6 -171.91(18) 1_655 .
O16 Zn8 N111 C110 31.5(6) 1_655 .
O16 Zn8 N111 C111 -142.2(5) 1_655 .
O16 Zn8 N117 C117 149.7(4) 1_655 .
O16 Zn8 N117 C118 -33.0(6) 1_655 .
O19 Zn9 O25 Zn5 -179.0(2) . .
O19 Zn9 N101 C100 40.8(6) . .
O19 Zn9 N101 C102 -140.2(5) . .
O19 Zn9 N107 C106 164.0(5) . .
O19 Zn9 N107 C109 -36.7(6) . .
O19 Zn9 C73 O20 -178.7(8) . .
O19 Zn9 C73 C74 9.4(16) . .
O19 C73 C74 C75 -2.5(11) . .
O19 C73 C74 C79 176.7(7) . .
O20 C73 C74 C75 178.8(7) . .
O20 C73 C74 C79 -2.0(11) . .
O22 Zn4 N100 C100 109.4(5) 1_655 .
O22 Zn4 N100 C101 -80.5(6) 1_655 .
O25 Zn5 O8 C25 -177.3(4) . .
O25 Zn5 N102 C102 42.5(5) . .
O25 Zn5 N102 C103 -150.8(5) . .
O25 Zn5 N105 C105 166.3(5) . .
O25 Zn5 N105 C106 -20.1(6) . .
O25 Zn9 O19 C73 -176.9(5) . .
O25 Zn9 N101 C100 161.8(5) . .
O25 Zn9 N101 C102 -19.2(5) . .
O25 Zn9 N107 C106 49.0(5) . .
O25 Zn9 N107 C109 -151.7(6) . .
O25 Zn9 C73 O19 4.3(6) . .
O25 Zn9 C73 O20 -174.4(4) . .
O25 Zn9 C73 C74 14(2) . .
O18 Zn2 N106 C105 19.4(5) 1_665 .
O18 Zn2 N106 C107 178.9(5) 1_665 .
O18 Zn2 N110 C110 110.8(5) 1_665 .
O18 Zn2 N110 C112 -96.6(5) 1_665 .
O17 Zn2 N106 C105 -38.8(5) 1_665 .
O17 Zn2 N106 C107 120.7(6) 1_665 .
O17 Zn2 N110 C110 143.9(5) 1_665 .
O17 Zn2 N110 C112 -63.5(5) 1_665 .
O28 Zn6 N112 C111 35.2(5) . .
O28 Zn6 N112 C114 -145.3(5) . .
O28 Zn6 N115 C115 152.5(5) . .
O28 Zn6 N115 C117 -20.7(5) . .
O28 Zn8 N111 C110 147.6(5) . .
O28 Zn8 N111 C111 -26.0(5) . .
O28 Zn8 N117 C117 39.1(5) . .
O28 Zn8 N117 C118 -143.6(5) . .
O29 Zn3 N122 C121 42.8(5) . .
O29 Zn3 N122 C124 -138.6(5) . .
O29 Zn3 N128 C125 148.3(5) . .
O29 Zn3 N128 C126 -27.0(5) . .
O29 Zn7 N121 C120 150.8(5) . .
O29 Zn7 N121 C121 -15.0(5) . .
O29 Zn7 N127 C126 32.9(5) . .
O29 Zn7 N127 C127 -148.7(5) . .
N129 Zn4 N100 C100 -132.4(5) 1_666 .
N129 Zn4 N100 C101 37.7(6) 1_666 .
N1 C10 C18 C19 -165.8(5) . .
N1 C10 C18 C23 12.3(9) . .
N2 C9 C11 C12 4.1(8) . .
N2 C9 C11 C16 -176.1(5) . .
N3 C9 C11 C12 -176.2(6) . .
N3 C9 C11 C16 3.6(8) . .
N3 C10 C18 C19 13.7(8) . .
N3 C10 C18 C23 -168.2(6) . .
N4 C33 C35 C36 11.4(9) . .
N4 C33 C35 C40 -171.6(5) . .
N5 C34 C42 C43 174.1(6) . .
N5 C34 C42 C47 -8.7(9) . .
N6 C33 C35 C36 -168.3(5) . .
N6 C33 C35 C40 8.7(8) . .
N6 C34 C42 C43 -4.8(9) . .
N6 C34 C42 C47 172.4(6) . .
N7 C57 C59 C60 0.8(9) . .
N7 C57 C59 C64 -176.8(6) . .
N8 C57 C59 C60 -178.3(6) . .
N8 C57 C59 C64 4.1(9) . .
N8 C58 C66 C67 19.1(9) . .
N8 C58 C66 C71 -163.6(6) . .
N9 C58 C66 C67 -158.2(6) . .
N9 C58 C66 C71 19.1(9) . .
N10 C81 C90 C91 -3.2(9) . .
N10 C81 C90 C95 178.8(6) . .
N11 C81 C90 C91 176.9(6) . .
N11 C81 C90 C95 -1.1(9) . .
N11 C82 C83 C84 -10.0(8) . .
N11 C82 C83 C88 169.3(6) . .
N12 C82 C83 C84 169.9(6) . .
N12 C82 C83 C88 -10.8(8) . .
N100 C101 C102 N101 -1.7(7) . .
N100 C101 C102 N102 -177.2(5) . .
N100 C101 C104 N103 -179.1(6) . .
N100 C101 C104 N104 -1.0(12) . .
N101 Zn9 O19 C73 -58.9(5) . .
N101 Zn9 O25 Zn5 47.7(2) . .
N101 Zn9 N107 C106 -55.0(5) . .
N101 Zn9 N107 C109 104.4(6) . .
N101 Zn9 C73 O19 133.1(5) . .
N101 Zn9 C73 O20 -45.6(5) . .
N101 Zn9 C73 C74 142.5(19) . .
N102 Zn5 O8 C25 68.5(5) . .
N102 Zn5 O25 Zn9 -58.3(2) . .
N102 Zn5 N105 C105 -88.0(5) . .
N102 Zn5 N105 C106 85.6(5) . .
N105 Zn5 O8 C25 -58.9(5) . .
N105 Zn5 O25 Zn9 47.3(2) . .
N105 Zn5 N102 C102 -62.5(5) . .
N105 Zn5 N102 C103 104.2(5) . .
N105 C106 C107 N106 -1.3(7) . .
N105 C106 C107 C108 177.8(6) . .
N106 Zn2 N110 C110 -122.4(5) . .
N106 Zn2 N110 C112 30.2(5) . .
N106 C107 C108 N108 -176.8(7) . .
N106 C107 C108 N109 7.8(13) . .
N107 Zn9 O19 C73 72.2(5) . .
N107 Zn9 O25 Zn5 -58.7(2) . .
N107 Zn9 N101 C100 -94.4(5) . .
N107 Zn9 N101 C102 84.6(5) . .
N107 Zn9 C73 O19 -117.1(5) . .
N107 Zn9 C73 O20 64.2(5) . .
N107 Zn9 C73 C74 -107.7(19) . .
N107 C106 C107 N106 -179.2(6) . .
N107 C106 C107 C108 -0.1(10) . .
N110 Zn2 N106 C105 -132.4(5) . .
N110 Zn2 N106 C107 27.1(6) . .
N110 C112 C113 N113 -177.7(7) . .
N110 C112 C113 N114 1.6(12) . .
N111 Zn8 O28 Zn6 55.8(2) . .
N111 Zn8 N117 C117 -63.9(5) . .
N111 Zn8 N117 C118 113.4(5) . .
N111 C111 C112 N110 -2.0(7) . .
N111 C111 C112 C113 177.3(5) . .
N112 Zn6 O28 Zn8 -62.0(2) . .
N112 Zn6 N115 C115 -101.4(5) . .
N112 Zn6 N115 C117 85.5(5) . .
N112 C111 C112 N110 -179.6(5) . .
N112 C111 C112 C113 -0.4(10) . .
N115 Zn6 O28 Zn8 51.7(2) . .
N115 Zn6 N112 C111 -70.5(5) . .
N115 Zn6 N112 C114 109.1(6) . .
N116 Zn1 O1 C1 72.1(4) . .
N116 Zn1 O13 C49 -68.2(4) . .
N116 Zn1 N120 C120 -142.5(4) . .
N116 Zn1 N120 C122 17.4(6) . .
N116 C116 C117 N115 0.1(7) . .
N116 C116 C117 N117 -179.2(5) . .
N116 C116 C119 N118 -178.0(6) . .
N116 C116 C119 N119 1.0(11) . .
N117 Zn8 O28 Zn6 -59.7(2) . .
N117 Zn8 N111 C110 -106.9(5) . .
N117 Zn8 N111 C111 79.5(5) . .
N120 Zn1 O1 C1 -64.0(4) . .
N120 Zn1 O13 C49 65.8(4) . .
N120 Zn1 N116 C115 -136.5(4) . .
N120 Zn1 N116 C116 22.7(6) . .
N120 C122 C123 N123 -175.5(6) . .
N120 C122 C123 N124 3.5(11) . .
N121 Zn7 O29 Zn3 51.9(2) . .
N121 Zn7 N127 C126 -71.8(5) . .
N121 Zn7 N127 C127 106.7(6) . .
N121 C121 C122 N120 -0.4(7) . .
N121 C121 C122 C123 -178.7(5) . .
N122 Zn3 O29 Zn7 -63.3(2) . .
N122 Zn3 N128 C125 -108.1(5) . .
N122 Zn3 N128 C126 76.6(5) . .
N122 C121 C122 N120 -179.7(5) . .
N122 C121 C122 C123 2.0(9) . .
N125 C128 C129 N129 3.8(11) . .
N125 C128 C129 C126 -173.7(6) . .
N126 C128 C129 N129 -178.7(6) . .
N126 C128 C129 C126 3.8(9) . .
N127 Zn7 O29 Zn3 -57.7(2) . .
N127 Zn7 N121 C120 -100.7(5) . .
N127 Zn7 N121 C121 93.4(5) . .
N127 C126 C129 N129 177.9(6) . .
N127 C126 C129 C128 -4.0(9) . .
N128 Zn3 O29 Zn7 52.2(2) . .
N128 Zn3 N122 C121 -60.4(5) . .
N128 Zn3 N122 C124 118.2(5) . .
N128 C126 C129 N129 -2.3(7) . .
N128 C126 C129 C128 175.7(5) . .
C1 C2 C3 C4 173.5(5) . .
C1 C2 C7 C6 -172.8(5) . .
C2 C3 C4 C5 -0.4(9) . .
C3 C2 C7 C6 4.0(9) . .
C3 C4 C5 C6 3.3(9) . .
C3 C4 C5 C8 -172.0(5) . .
C4 C5 C6 C7 -2.6(9) . .
C4 C5 C8 N1 166.5(5) . .
C4 C5 C8 N2 -12.8(8) . .
C5 C6 C7 C2 -1.1(9) . .
C6 C5 C8 N1 -8.8(8) . .
C6 C5 C8 N2 171.9(5) . .
C7 C2 C3 C4 -3.3(9) . .
C8 N1 C10 N3 -6.7(8) . .
C8 N1 C10 C18 172.8(5) . .
C8 N2 C9 N3 0.2(8) . .
C8 N2 C9 C11 179.9(5) . .
C8 C5 C6 C7 172.7(5) . .
C9 N2 C8 N1 -3.9(8) . .
C9 N2 C8 C5 175.4(5) . .
C9 N3 C10 N1 3.5(8) . .
C9 N3 C10 C18 -176.0(5) . .
C9 C11 C12 C13 178.5(6) . .
C9 C11 C16 C15 -177.9(6) . .
C10 N1 C8 N2 6.9(8) . .
C10 N1 C8 C5 -172.4(5) . .
C10 N3 C9 N2 -0.1(8) . .
C10 N3 C9 C11 -179.7(5) . .
C10 C18 C19 C20 176.8(6) . .
C10 C18 C23 C22 -177.3(6) . .
C11 C12 C13 C14 -0.2(11) . .
C12 C11 C16 C15 1.9(9) . .
C14 C15 C16 C11 -1.1(10) . .
C15 C14 C17 Zn3 -51(5) . 1_565
C15 C14 C17 O3 174.9(7) . .
C15 C14 C17 O4 -6.4(11) . .
C15 C14 C13 C12 1.0(11) . .
C16 C11 C12 C13 -1.3(10) . .
C17 Zn3 O29 Zn7 -177.0(2) 1_545 .
C17 Zn3 N122 C121 174.6(5) 1_545 .
C17 Zn3 N122 C124 -6.8(6) 1_545 .
C17 Zn3 N128 C125 9.9(6) 1_545 .
C17 Zn3 N128 C126 -165.5(5) 1_545 .
C17 C14 C15 C16 178.4(6) . .
C17 C14 C13 C12 -177.8(6) . .
C18 C19 C20 C21 1.5(11) . .
C19 C18 C23 C22 0.8(10) . .
C19 C20 C21 C22 -1.0(11) . .
C19 C20 C21 C24 178.6(7) . .
C20 C21 C22 C23 0.3(12) . .
C20 C21 C24 O5 24.3(12) . .
C20 C21 C24 O6 -151.7(8) . .
C21 C22 C23 C18 -0.2(12) . .
C22 C21 C24 O5 -156.2(8) . .
C22 C21 C24 O6 27.8(12) . .
C23 C18 C19 C20 -1.3(10) . .
C24 C21 C22 C23 -179.2(7) . .
C25 C26 C27 C28 178.6(6) . .
C25 C26 C31 C30 -178.5(6) . .
C26 C27 C28 C29 1.4(10) . .
C27 C26 C31 C30 0.8(10) . .
C27 C28 C29 C30 -2.4(10) . .
C27 C28 C29 C32 178.4(6) . .
C28 C29 C30 C31 2.5(10) . .
C28 C29 C32 N4 4.5(9) . .
C28 C29 C32 N5 -176.5(6) . .
C29 C30 C31 C26 -1.8(10) . .
C30 C29 C32 N4 -174.7(5) . .
C30 C29 C32 N5 4.3(8) . .
C31 C26 C27 C28 -0.6(10) . .
C32 N4 C33 N6 -0.7(8) . .
C32 N4 C33 C35 179.6(5) . .
C32 N5 C34 N6 -4.5(9) . .
C32 N5 C34 C42 176.7(5) . .
C32 C29 C30 C31 -178.2(6) . .
C33 N4 C32 N5 3.7(9) . .
C33 N4 C32 C29 -177.5(5) . .
C33 N6 C34 N5 7.1(9) . .
C33 N6 C34 C42 -174.0(5) . .
C33 C35 C36 C37 173.1(6) . .
C33 C35 C40 C39 -176.0(6) . .
C34 N5 C32 N4 -1.3(9) . .
C34 N5 C32 C29 179.9(5) . .
C34 N6 C33 N4 -4.3(8) . .
C34 N6 C33 C35 175.4(5) . .
C34 C42 C43 C44 177.4(6) . .
C34 C42 C47 C46 -176.0(6) . .
C35 C36 C37 C38 3.4(10) . .
C36 C35 C40 C39 1.0(9) . .
C36 C37 C38 C39 0.1(10) . .
C36 C37 C38 C41 -178.3(6) . .
C37 C38 C39 C40 -2.9(10) . .
C37 C38 C41 Zn2 -127.5(19) . 1_565
C37 C38 C41 O9 7.5(11) . .
C37 C38 C41 O10 -167.6(6) . .
C38 C39 C40 C35 2.3(10) . .
C39 C38 C41 Zn2 54(2) . 1_565
C39 C38 C41 O9 -170.8(8) . .
C39 C38 C41 O10 14.1(10) . .
C40 C35 C36 C37 -3.9(9) . .
C41 Zn2 N106 C105 132.3(5) 1_545 .
C41 Zn2 N106 C107 -68.2(6) 1_545 .
C41 Zn2 N110 C110 -13.2(5) 1_545 .
C41 Zn2 N110 C112 139.3(6) 1_545 .
C41 C38 C39 C40 175.4(6) . .
C42 C43 C44 C45 -2.2(11) . .
C43 C42 C47 C46 1.3(10) . .
C43 C44 C45 C46 2.9(11) . .
C43 C44 C45 C48 -175.2(6) . .
C44 C45 C46 C47 -1.5(11) . .
C44 C45 C48 Zn6 147.0(15) . 1_665
C44 C45 C48 O11 -12.9(10) . .
C44 C45 C48 O12 164.9(7) . .
C45 C46 C47 C42 -0.6(11) . .
C46 C45 C48 Zn6 -31(2) . 1_665
C46 C45 C48 O11 169.0(7) . .
C46 C45 C48 O12 -13.2(10) . .
C47 C42 C43 C44 0.2(10) . .
C48 Zn6 O28 Zn8 176.0(2) 1_445 .
C48 Zn6 N112 C111 173.7(5) 1_445 .
C48 Zn6 N112 C114 -6.7(6) 1_445 .
C48 Zn6 N115 C115 13.1(5) 1_445 .
C48 Zn6 N115 C117 -160.0(5) 1_445 .
C48 C45 C46 C47 176.6(6) . .
C49 C50 C51 C52 179.5(6) . .
C49 C50 C55 C54 -179.4(7) . .
C50 C51 C52 C53 -0.1(11) . .
C51 C50 C55 C54 0.7(11) . .
C51 C52 C53 C54 0.6(11) . .
C51 C52 C53 C56 -175.0(6) . .
C52 C53 C54 C55 -0.5(11) . .
C52 C53 C56 N7 -2.3(9) . .
C52 C53 C56 N9 178.5(6) . .
C53 C54 C55 C50 -0.2(12) . .
C54 C53 C56 N7 -177.9(6) . .
C54 C53 C56 N9 2.8(9) . .
C55 C50 C51 C52 -0.6(11) . .
C56 N7 C57 N8 -3.1(9) . .
C56 N7 C57 C59 177.9(5) . .
C56 N9 C58 N8 -2.5(9) . .
C56 N9 C58 C66 174.6(5) . .
C56 C53 C54 C55 175.3(7) . .
C57 N7 C56 N9 -2.0(9) . .
C57 N7 C56 C53 178.8(5) . .
C57 N8 C58 N9 -1.9(9) . .
C57 N8 C58 C66 -178.8(5) . .
C57 C59 C60 C61 -180.0(6) . .
C57 C59 C64 C63 179.2(6) . .
C58 N8 C57 N7 4.9(9) . .
C58 N8 C57 C59 -176.1(5) . .
C58 N9 C56 N7 4.5(9) . .
C58 N9 C56 C53 -176.3(5) . .
C58 C66 C67 C68 175.5(7) . .
C58 C66 C71 C70 -177.5(6) . .
C59 C60 C61 C62 2.5(11) . .
C60 C59 C64 C63 1.5(10) . .
C60 C61 C62 C63 -1.7(10) . .
C60 C61 C62 C65 -177.8(6) . .
C61 C62 C63 C64 0.8(9) . .
C61 C62 C65 Zn8 130.0(15) . 1_455
C61 C62 C65 O15 -5.7(10) . .
C61 C62 C65 O16 170.7(6) . .
C62 C63 C64 C59 -0.7(10) . .
C63 C62 C65 Zn8 -46.1(18) . 1_455
C63 C62 C65 O15 178.2(6) . .
C63 C62 C65 O16 -5.4(9) . .
C64 C59 C60 C61 -2.3(10) . .
C65 Zn8 O28 Zn6 -171.4(2) 1_655 .
C65 Zn8 N111 C110 2.4(6) 1_655 .
C65 Zn8 N111 C111 -171.2(5) 1_655 .
C65 Zn8 N117 C117 177.0(5) 1_655 .
C65 Zn8 N117 C118 -5.6(6) 1_655 .
C65 C62 C63 C64 177.0(6) . .
C66 C67 C68 C69 0.8(12) . .
C67 C66 C71 C70 -0.2(10) . .
C67 C68 C69 C70 2.4(12) . .
C67 C68 C69 C72 -178.1(7) . .
C68 C69 C70 C71 -4.5(10) . .
C68 C69 C72 Zn2 -1(6) . 1_445
C68 C69 C72 O18 -156.4(7) . .
C68 C69 C72 O17 23.8(10) . .
C69 C70 C71 C66 3.5(10) . .
C70 C69 C72 Zn2 179(100) . 1_445
C70 C69 C72 O18 23.0(10) . .
C70 C69 C72 O17 -156.8(6) . .
C71 C66 C67 C68 -1.9(11) . .
C72 Zn2 N106 C105 -9.7(5) 1_665 .
C72 Zn2 N106 C107 149.8(6) 1_665 .
C72 Zn2 N110 C110 132.6(5) 1_665 .
C72 Zn2 N110 C112 -74.8(5) 1_665 .
C72 C69 C70 C71 176.1(6) . .
C73 Zn9 O25 Zn5 178.8(3) . .
C73 Zn9 N101 C100 15.2(5) . .
C73 Zn9 N101 C102 -165.7(5) . .
C73 Zn9 N107 C106 -168.1(5) . .
C73 Zn9 N107 C109 -8.8(6) . .
C73 C74 C75 C76 -178.0(6) . .
C73 C74 C79 C78 177.7(6) . .
C74 C75 C76 C77 -1.1(10) . .
C75 C74 C79 C78 -3.2(11) . .
C75 C76 C77 C78 -0.1(9) . .
C75 C76 C77 C80 -179.9(6) . .
C76 C77 C78 C79 -0.3(9) . .
C76 C77 C80 N10 -1.2(8) . .
C76 C77 C80 N12 177.6(5) . .
C77 C78 C79 C74 1.9(10) . .
C78 C77 C80 N10 179.0(5) . .
C78 C77 C80 N12 -2.2(8) . .
C79 C74 C75 C76 2.8(11) . .
C80 N10 C81 N11 2.1(8) . .
C80 N10 C81 C90 -177.8(5) . .
C80 N12 C82 N11 -0.2(8) . .
C80 N12 C82 C83 180.0(5) . .
C80 C77 C78 C79 179.5(6) . .
C81 N10 C80 N12 0.5(8) . .
C81 N10 C80 C77 179.1(5) . .
C81 N11 C82 N12 2.4(8) . .
C81 N11 C82 C83 -177.8(5) . .
C81 C90 C91 C92 178.5(7) . .
C81 C90 C95 C94 -179.4(7) . .
C82 N11 C81 N10 -3.4(8) . .
C82 N11 C81 C90 176.5(5) . .
C82 N12 C80 N10 -1.4(8) . .
C82 N12 C80 C77 180.0(5) . .
C82 C83 C84 C85 178.7(6) . .
C82 C83 C88 C87 -177.7(5) . .
C83 C84 C85 C86 -1.0(11) . .
C84 C83 C88 C87 1.6(9) . .
C84 C85 C86 C87 1.6(11) . .
C84 C85 C86 C89 -177.8(6) . .
C85 C86 C87 C88 -0.6(10) . .
C85 C86 C89 Zn7 148(3) . 1_556
C85 C86 C89 O24 174.3(8) . .
C85 C86 C89 O23 -5.5(11) . .
C86 C87 C88 C83 -1.0(9) . .
C87 C86 C89 Zn7 -32(3) . 1_556
C87 C86 C89 O24 -5.2(11) . .
C87 C86 C89 O23 175.0(7) . .
C88 C83 C84 C85 -0.6(10) . .
C90 C91 C92 C93 0.4(13) . .
C91 C90 C95 C94 2.6(11) . .
C91 C92 C93 C94 3.5(14) . .
C91 C92 C93 C96 180.0(8) . .
C92 C93 C94 C95 -4.4(14) . .
C92 C93 C96 Zn4 -121(5) . 1_455
C92 C93 C96 O21 14.4(13) . .
C92 C93 C96 O22 -167.8(11) . .
C93 C94 C95 C90 1.3(13) . .
C94 C93 C96 Zn4 56(5) . 1_455
C94 C93 C96 O21 -169.1(8) . .
C94 C93 C96 O22 8.7(16) . .
C95 C90 C91 C92 -3.5(11) . .
C96 Zn4 N100 C100 128.0(5) 1_655 .
C96 Zn4 N100 C101 -61.9(6) 1_655 .
C96 C93 C94 C95 179.0(8) . .
C100 N100 C101 C102 0.9(7) . .
C100 N100 C101 C104 -179.7(7) . .
C100 N101 C102 N102 177.0(6) . .
C100 N101 C102 C101 1.6(6) . .
C101 N100 C100 N101 0.1(7) . .
C102 N101 C100 N100 -1.1(7) . .
C102 N102 C103 N103 2.2(10) . .
C102 C101 C104 N103 0.3(9) . .
C102 C101 C104 N104 178.3(6) . .
C103 N102 C102 N101 -179.1(6) . .
C103 N102 C102 C101 -4.4(8) . .
C103 N103 C104 N104 179.5(7) . .
C103 N103 C104 C101 -2.3(10) . .
C104 N103 C103 N102 1.0(12) . .
C104 C101 C102 N101 178.8(5) . .
C104 C101 C102 N102 3.3(9) . .
C105 N105 C106 N107 179.0(6) . .
C105 N105 C106 C107 1.1(7) . .
C105 N106 C107 C106 0.8(7) . .
C105 N106 C107 C108 -178.1(7) . .
C106 N105 C105 N106 -0.6(7) . .
C106 N107 C109 N108 4.9(12) . .
C106 C107 C108 N108 4.4(10) . .
C106 C107 C108 N109 -171.0(7) . .
C107 N106 C105 N105 -0.1(7) . .
C108 N108 C109 N107 -0.9(14) . .
C109 N107 C106 N105 178.2(6) . .
C109 N107 C106 C107 -4.2(9) . .
C109 N108 C108 N109 171.6(8) . .
C109 N108 C108 C107 -4.0(12) . .
C110 N110 C112 C111 0.6(7) . .
C110 N110 C112 C113 -178.4(7) . .
C110 N111 C111 N112 179.9(6) . .
C110 N111 C111 C112 2.4(7) . .
C111 N111 C110 N110 -2.2(7) . .
C111 N112 C114 N113 2.7(11) . .
C111 C112 C113 N113 3.3(10) . .
C111 C112 C113 N114 -177.3(7) . .
C112 N110 C110 N111 1.1(7) . .
C113 N113 C114 N112 0.1(13) . .
C114 N112 C111 N111 -179.6(6) . .
C114 N112 C111 C112 -2.4(9) . .
C114 N113 C113 N114 177.4(7) . .
C114 N113 C113 C112 -3.2(11) . .
C115 N115 C117 N117 179.3(6) . .
C115 N115 C117 C116 0.0(6) . .
C115 N116 C116 C117 -0.2(6) . .
C115 N116 C116 C119 -177.3(6) . .
C116 N116 C115 N115 0.2(7) . .
C117 N115 C115 N116 -0.1(7) . .
C117 N117 C118 N118 3.8(10) . .
C117 C116 C119 N118 5.0(9) . .
C117 C116 C119 N119 -176.0(6) . .
C118 N117 C117 N115 178.2(6) . .
C118 N117 C117 C116 -2.6(8) . .
C118 N118 C119 N119 176.7(6) . .
C118 N118 C119 C116 -4.2(10) . .
C119 N118 C118 N117 -0.4(11) . .
C119 C116 C117 N115 177.8(5) . .
C119 C116 C117 N117 -1.5(9) . .
C120 N120 C122 C121 0.9(6) . .
C120 N120 C122 C123 178.8(7) . .
C120 N121 C121 N122 179.1(5) . .
C120 N121 C121 C122 -0.2(6) . .
C121 N121 C120 N120 0.8(7) . .
C121 N122 C124 N123 1.6(10) . .
C121 C122 C123 N123 2.2(9) . .
C121 C122 C123 N124 -178.7(6) . .
C122 N120 C120 N121 -1.1(7) . .
C123 N123 C124 N122 2.3(11) . .
C124 N122 C121 N121 177.1(6) . .
C124 N122 C121 C122 -3.7(9) . .
C124 N123 C123 N124 176.8(6) . .
C124 N123 C123 C122 -4.1(9) . .
C125 N129 C129 C126 1.4(7) . .
C125 N129 C129 C128 -176.2(7) . .
C125 N128 C126 N127 -178.1(6) . .
C125 N128 C126 C129 2.2(6) . .
C126 N127 C127 N126 3.8(11) . .
C126 N128 C125 N129 -1.4(7) . .
C127 N126 C128 N125 177.2(7) . .
C127 N126 C128 C129 -0.3(10) . .
C127 N127 C126 N128 -179.2(6) . .
C127 N127 C126 C129 0.5(9) . .
C128 N126 C127 N127 -3.9(12) . .
C129 N129 C125 N128 0.0(7) . .
C13 C14 C15 C16 -0.4(11) . .
C13 C14 C17 Zn3 127(5) . 1_565
C13 C14 C17 O3 -6.3(11) . .
C13 C14 C17 O4 172.3(7) . .
O24 Zn7 O29 Zn3 174.3(2) 1_554 .
O24 Zn7 N121 C120 42.9(5) 1_554 .
O24 Zn7 N121 C121 -123.0(5) 1_554 .
O24 Zn7 N127 C126 146.1(5) 1_554 .
O24 Zn7 N127 C127 -35.5(6) 1_554 .
C89 Zn7 O29 Zn3 174.9(2) 1_554 .
C89 Zn7 N121 C120 15.8(5) 1_554 .
C89 Zn7 N121 C121 -150.1(5) 1_554 .
C89 Zn7 N127 C126 171.2(5) 1_554 .
C89 Zn7 N127 C127 -10.4(6) 1_554 .
C89 C86 C87 C88 178.8(6) . .
C2S N1S C1S O1S 2.7(13) . .
C3S N1S C1S O1S 175.0(8) . .

loop_
_platon_squeeze_void_nr
_platon_squeeze_void_average_x
_platon_squeeze_void_average_y
_platon_squeeze_void_average_z
_platon_squeeze_void_volume
_platon_squeeze_void_count_electrons
_platon_squeeze_void_content
1 -0.005 0.000 0.001 3767 1010 ' '
2 0.000 0.000 0.500 324 77 ' '
3 0.361 0.100 0.184 7 0 ' '
4 0.639 0.900 0.816 8 0 ' '
